data_4349214
loop_
_publ_author_name
'Abramov, Pavel A.'
'Davletgildeeva, Anastasiia T.'
'Moroz, Nikolay K.'
'Kompankov, Nikolay B.'
'Santiago-Sch\"ubel, Beatrix'
'Sokolov, Maxim N.'

_publ_section_title
;
 Cation-Dependent Self-assembly of Vanadium Polyoxoniobates.
;
_journal_issue 24
_journal_name_full 'Inorganic chemistry'
_journal_page_first 12807
_journal_page_last 12814
_journal_paper_doi 10.1021/acs.inorgchem.6b02108
_journal_volume 55
_journal_year 2016
_chemical_formula_sum 'H0 K5.5 Na2 Nb24 O93 V4'
_chemical_formula_weight 4182.63
_space_group_crystal_system triclinic
_space_group_IT_number 2
_space_group_name_Hall '-P 1'
_space_group_name_H-M_alt 'P -1'
_atom_sites_solution_primary direct
_atom_sites_solution_secondary difmap
_audit_creation_method SHELXL-2014/7
_cell_angle_alpha 75.336(4)
_cell_angle_beta 81.745(4)
_cell_angle_gamma 60.054(4)
_cell_formula_units_Z 2
_cell_length_a 16.1367(7)
_cell_length_b 16.1556(7)
_cell_length_c 26.4350(10)
_cell_measurement_reflns_used 10479
_cell_measurement_temperature 130(2)
_cell_measurement_theta_max 30.3930
_cell_measurement_theta_min 3.6600
_cell_volume 5775.8(5)
_computing_cell_refinement 'CrysAlisPro 1.171.38.41 (Rigaku OD, 2015)'
_computing_data_collection 'CrysAlisPro 1.171.38.41 (Rigaku OD, 2015)'
_computing_data_reduction 'CrysAlisPro 1.171.38.41 (Rigaku OD, 2015)'
_computing_molecular_graphics 'ShelXle (H\"ubschle, 2011)'
_computing_publication_material 'CIFTAB-2014 (Sheldrick, 2014)'
_computing_structure_refinement 'SHELXL-2014 (Sheldrick, 2014)'
_computing_structure_solution 'SHELXS-2014 (Sheldrick, 2014)'
_diffrn_ambient_temperature 130(2)
_diffrn_detector 'CCD plate'
_diffrn_detector_area_resol_mean 10.6168
_diffrn_detector_type AtlasS2
_diffrn_measured_fraction_theta_full 0.997
_diffrn_measured_fraction_theta_max 0.864
_diffrn_measurement_device 'four-circle diffractometer'
_diffrn_measurement_device_type 'New Xcalibur, AtlasS2'
_diffrn_measurement_method '\w scans'
_diffrn_radiation_monochromator graphite
_diffrn_radiation_probe x-ray
_diffrn_radiation_source 'fine-focus sealed tube'
_diffrn_radiation_type MoK\a
_diffrn_radiation_wavelength 0.71073
_diffrn_reflns_av_R_equivalents 0.0732
_diffrn_reflns_av_unetI/netI 0.1199
_diffrn_reflns_Laue_measured_fraction_full 0.997
_diffrn_reflns_Laue_measured_fraction_max 0.864
_diffrn_reflns_limit_h_max 23
_diffrn_reflns_limit_h_min -23
_diffrn_reflns_limit_k_max 23
_diffrn_reflns_limit_k_min -19
_diffrn_reflns_limit_l_max 38
_diffrn_reflns_limit_l_min -27
_diffrn_reflns_number 67450
_diffrn_reflns_point_group_measured_fraction_full 0.997
_diffrn_reflns_point_group_measured_fraction_max 0.864
_diffrn_reflns_theta_full 25.242
_diffrn_reflns_theta_max 31.067
_diffrn_reflns_theta_min 3.374
_diffrn_source 'sealed X-ray tube'
_exptl_absorpt_coefficient_mu 2.886
_exptl_absorpt_correction_T_max 1.00000
_exptl_absorpt_correction_T_min 0.70444
_exptl_absorpt_correction_type multi-scan
_exptl_absorpt_process_details
;
CrysAlisPro 1.171.38.41 (Rigaku Oxford Diffraction, 2015)
Empirical absorption correction using spherical harmonics,
implemented in SCALE3 ABSPACK scaling algorithm.
;
_exptl_crystal_colour colorless
_exptl_crystal_density_diffrn 2.405
_exptl_crystal_description plate
_exptl_crystal_F_000 3893
_exptl_crystal_size_max 0.220
_exptl_crystal_size_mid 0.120
_exptl_crystal_size_min 0.050
_refine_diff_density_max 4.104
_refine_diff_density_min -3.916
_refine_diff_density_rms 0.513
_refine_ls_extinction_method none
_refine_ls_goodness_of_fit_ref 1.099
_refine_ls_hydrogen_treatment undef
_refine_ls_matrix_type full
_refine_ls_number_parameters 1001
_refine_ls_number_reflns 32023
_refine_ls_number_restraints 6
_refine_ls_restrained_S_all 1.099
_refine_ls_R_factor_all 0.1729
_refine_ls_R_factor_gt 0.1350
_refine_ls_shift/su_max 0.000
_refine_ls_shift/su_mean 0.000
_refine_ls_structure_factor_coef Fsqd
_refine_ls_weighting_details 'w=1/[\s^2^(Fo^2^)+(0.1567P)^2^+377.1802P] where P=(Fo^2^+2Fc^2^)/3'
_refine_ls_weighting_scheme calc
_refine_ls_wR_factor_gt 0.3489
_refine_ls_wR_factor_ref 0.3656
_reflns_Friedel_coverage 0.000
_reflns_number_gt 21562
_reflns_number_total 32023
_reflns_threshold_expression >2\s(I)
_cod_data_source_file ic6b02108_si_003.cif
_cod_data_source_block 1_sq
_cod_original_formula_sum 'H0 K5.50 Na2 Nb24 O93 V4'
_cod_database_code 4349214
_shelx_shelxl_version_number 2014/7
_shelx_space_group_comment
;
The symmetry employed for this shelxl refinement is uniquely defined
by the following loop, which should always be used as a source of
symmetry information in preference to the above space-group names.
They are only intended as comments.
;
_shelx_estimated_absorpt_t_min 0.569
_shelx_estimated_absorpt_t_max 0.869

loop_
_space_group_symop_operation_xyz
'x, y, z'
'-x, -y, -z'

loop_
_atom_site_label
_atom_site_type_symbol
_atom_site_fract_x
_atom_site_fract_y
_atom_site_fract_z
_atom_site_U_iso_or_equiv
_atom_site_adp_type
_atom_site_occupancy
_atom_site_site_symmetry_order
_atom_site_calc_flag
_atom_site_refinement_flags_posn
_atom_site_refinement_flags_adp
_atom_site_refinement_flags_occupancy
O1 O 0.5787(8) 0.2354(9) 0.3439(4) 0.017(2) Uiso 1 1 d . . .
O2 O 0.5428(10) 0.1610(10) 0.2849(5) 0.028(3) Uiso 1 1 d . . .
O1W O -0.4387(9) 0.6979(10) 0.3755(6) 0.025(3) Uani 1 1 d . . .
O3 O 0.4356(9) 0.0906(9) 0.3690(5) 0.022(3) Uiso 1 1 d . . .
O2W O -0.3428(9) 0.8425(9) 0.3762(5) 0.022(3) Uiso 1 1 d . . .
O4 O 0.5599(10) 0.1008(10) 0.1523(5) 0.028(3) Uiso 1 1 d . . .
O3W O -0.4465(9) 0.8525(9) 0.2643(6) 0.028(3) Uani 1 1 d . . .
O5 O 0.4191(8) 0.2295(8) 0.2031(5) 0.019(2) Uani 1 1 d . . .
O4W O -0.2289(11) 0.7872(10) 0.2662(7) 0.036(4) Uani 1 1 d . . .
O6 O 0.2900(10) 0.0587(11) 0.2402(6) 0.033(3) Uani 1 1 d . . .
O5W O -0.1980(9) 0.6044(9) 0.3777(6) 0.029(3) Uani 1 1 d . . .
O7 O 0.6713(10) -0.0128(9) 0.2429(6) 0.027(3) Uani 1 1 d . . .
O6W O 0.7087(11) 0.6336(11) 0.2668(6) 0.032(3) Uiso 1 1 d . . .
O8 O 0.7056(10) 0.2992(10) 0.3805(6) 0.031(3) Uani 1 1 d . . .
O7W O 0.8613(12) 0.4030(12) 0.3178(6) 0.039(4) Uiso 1 1 d . . .
O9 O 0.7358(10) 0.1564(11) 0.2784(7) 0.036(4) Uani 1 1 d . . .
O8W O 0.3432(13) -0.1146(11) 0.3160(9) 0.052(5) Uani 1 1 d . . .
O10 O 0.5353(9) 0.4846(9) 0.3688(5) 0.021(2) Uiso 1 1 d . . .
O9W O 0.5796(18) 0.9201(18) 0.1355(9) 0.073(6) Uiso 1 1 d . . .
O11 O 0.4205(9) 0.4350(9) 0.3397(5) 0.018(2) Uiso 1 1 d . . .
O10W O 0.6863(14) 0.6903(16) 0.1346(9) 0.061(6) Uani 1 1 d . . .
O12 O 0.3778(9) 0.2785(9) 0.3397(5) 0.018(2) Uiso 1 1 d . . .
O11W O 0.7974(16) 0.8104(16) 0.1343(9) 0.034(5) Uiso 0.7 1 d . . P
O13 O 0.2954(11) 0.2094(10) 0.2853(6) 0.033(3) Uani 1 1 d . . .
O12W O -0.1760(13) 0.9281(12) 0.3136(8) 0.045(4) Uani 1 1 d . . .
O14 O 0.0828(10) 0.4786(9) 0.2835(5) 0.025(3) Uani 1 1 d . . .
O13W O 0.5440(12) 0.4276(12) 0.4962(6) 0.038(4) Uiso 1 1 d . . .
O15 O -0.0383(9) 0.6893(10) 0.2472(6) 0.031(3) Uani 1 1 d . . .
O14W O 0.7970(11) 0.0490(12) 0.3722(6) 0.035(3) Uiso 1 1 d . . .
O16 O 0.1692(9) 0.7530(9) 0.1982(5) 0.024(3) Uani 1 1 d . . .
O15W O 1.0054(12) 0.2589(13) 0.3725(6) 0.041(4) Uiso 1 1 d . . .
O17 O 0.4023(9) 0.6199(10) 0.2845(6) 0.027(3) Uani 1 1 d . . .
O16W O 0.9348(11) 0.3944(11) 0.1843(6) 0.031(3) Uiso 1 1 d . . .
O18 O 0.4938(9) 0.5256(9) 0.2031(5) 0.021(3) Uiso 1 1 d . . .
O20 O 0.3348(9) 0.3582(9) 0.4354(5) 0.018(2) Uiso 1 1 d . . .
O21 O 0.3690(10) 0.2120(9) 0.5166(5) 0.027(3) Uani 1 1 d . . .
O20W O 0.0294(11) 0.5455(11) 0.4929(6) 0.032(3) Uiso 1 1 d . . .
O22 O 0.4108(11) 0.3602(12) 0.5168(5) 0.032(3) Uani 1 1 d . . .
O21W O 0.809(6) 0.814(6) 0.097(3) 0.066(19) Uiso 0.3 1 d . . P
O23 O 0.2635(9) 0.6333(9) 0.3428(5) 0.024(3) Uani 1 1 d . . .
O24 O 0.5992(11) 0.3690(10) 0.2856(6) 0.030(3) Uani 1 1 d . . .
O25 O 0.4629(9) 0.3577(9) 0.2400(5) 0.019(2) Uani 1 1 d . U .
O26 O 0.2203(9) 0.4785(9) 0.3382(5) 0.021(2) Uiso 1 1 d . . .
O27 O 0.1239(8) 0.6021(9) 0.2020(5) 0.022(3) Uani 1 1 d . . .
O28 O 0.2681(9) 0.3953(9) 0.2407(5) 0.022(3) Uiso 1 1 d . . .
O29 O 0.3756(11) 0.1365(12) 0.1506(7) 0.036(4) Uani 1 1 d . . .
O30 O 0.6356(12) 0.0228(12) 0.3780(6) 0.037(3) Uiso 1 1 d . . .
O31 O 0.5370(10) 0.3057(9) 0.4352(5) 0.026(3) Uani 1 1 d . . .
O32 O 0.3681(9) 0.5208(9) 0.4341(5) 0.019(2) Uiso 1 1 d . . .
O33 O 0.2148(10) 0.4045(9) 0.5173(5) 0.025(3) Uani 1 1 d . . .
O34 O 0.4009(10) 0.6792(10) 0.3800(7) 0.032(3) Uani 1 1 d . . .
O35 O 0.0524(9) 0.7502(10) 0.3761(6) 0.029(3) Uani 1 1 d . . .
O36 O 0.1850(9) 0.5631(9) 0.4334(5) 0.022(3) Uiso 1 1 d . . .
O37 O 0.0427(9) 0.5841(9) 0.3672(5) 0.022(3) Uiso 1 1 d . . .
O38 O 0.0192(9) 0.7781(9) 0.1499(6) 0.027(3) Uani 1 1 d . . .
O39 O -0.0308(10) 0.8665(10) 0.2366(6) 0.029(3) Uani 1 1 d . . .
O40 O 0.1355(9) 0.6747(9) 0.2843(5) 0.022(3) Uiso 1 1 d . . .
O41 O 0.3048(8) 0.5524(9) 0.2409(5) 0.020(2) Uani 1 1 d . . .
O42 O 0.3368(9) 0.7190(8) 0.1989(5) 0.021(3) Uani 1 1 d . . .
O43 O 0.3891(10) 0.6398(10) 0.1098(6) 0.028(3) Uani 1 1 d . . .
O44 O 0.2016(11) 0.6765(11) 0.1091(6) 0.032(3) Uani 1 1 d . . .
O45 O 0.6026(10) 0.5578(10) 0.2511(5) 0.025(3) Uiso 1 1 d . . .
O46 O 0.6586(8) 0.4952(9) 0.1508(5) 0.024(3) Uani 1 1 d . . .
O47 O 0.7784(10) 0.3791(10) 0.2412(5) 0.028(3) Uiso 1 1 d . . .
O48 O 0.6476(9) 0.3273(8) 0.1997(5) 0.021(3) Uani 1 1 d . . .
O49 O 0.6129(11) 0.1987(10) 0.1989(5) 0.027(3) Uani 1 1 d . . .
O50 O 0.5016(11) 0.2984(9) 0.1108(6) 0.031(3) Uani 1 1 d . . .
O51 O 0.4697(9) 0.0513(9) 0.2491(6) 0.026(3) Uani 1 1 d . . .
O52 O 0.4983(9) 0.1628(10) 0.4358(5) 0.023(3) Uiso 1 1 d . . .
O53 O 0.2546(10) 0.0969(11) 0.3785(7) 0.039(4) Uani 1 1 d . . .
O54 O 0.5619(13) 0.1609(13) 0.5317(6) 0.042(4) Uani 1 1 d . . .
O55 O 0.1418(8) 0.3908(9) 0.4333(5) 0.024(3) Uani 1 1 d . . .
O56 O 0.2836(9) 0.2082(9) 0.4351(5) 0.023(3) Uani 1 1 d . . .
O57 O 0.1811(8) 0.3171(8) 0.3425(5) 0.019(2) Uani 1 1 d . . .
O58 O -0.0223(11) 0.4424(12) 0.3769(7) 0.037(4) Uani 1 1 d . . .
O59 O 0.0903(9) 0.4418(8) 0.1978(6) 0.023(3) Uani 1 1 d . . .
O60 O 0.2241(10) 0.2737(10) 0.1981(5) 0.024(3) Uiso 1 1 d . . .
O61 O 0.1131(11) 0.3784(11) 0.0957(6) 0.036(3) Uani 1 1 d . . .
O62 O 0.1632(10) 0.5236(10) 0.1087(6) 0.031(3) Uani 1 1 d . . .
O63 O 0.5115(10) 0.6770(10) 0.1522(6) 0.033(3) Uani 1 1 d . . .
O64 O 0.5641(13) 0.6068(15) 0.0549(8) 0.051(5) Uani 1 1 d . . .
O65 O 0.5393(11) 0.4460(11) 0.1116(6) 0.030(3) Uiso 1 1 d . . .
O66 O 0.7003(13) 0.2578(13) 0.0973(7) 0.046(4) Uani 1 1 d . . .
O67 O 0.1729(13) 0.2496(11) 0.5316(6) 0.039(4) Uani 1 1 d . . .
O68 O -0.1034(10) 0.5556(11) 0.2393(7) 0.035(4) Uani 1 1 d . . .
O69 O -0.0226(10) 0.6349(9) 0.1481(6) 0.029(3) Uani 1 1 d . . .
O70 O 0.3096(9) 0.3383(10) 0.1086(6) 0.028(3) Uani 1 1 d . . .
O71 O 0.4590(12) 0.1949(11) 0.0517(7) 0.043(4) Uani 1 1 d . . .
O72 O 0.0410(14) 0.7172(15) 0.0509(7) 0.051(5) Uani 1 1 d . . .
O73 O 0.2384(15) 0.8413(14) 0.0955(7) 0.049(5) Uani 1 1 d . . .
O74 O 0.2175(11) 0.8124(11) 0.2775(6) 0.032(3) Uiso 1 1 d . . .
O75 O 0.4662(10) 0.7648(10) 0.2402(7) 0.034(3) Uani 1 1 d . . .
O76 O 0.2576(14) 0.5529(12) 0.5309(6) 0.043(4) Uani 1 1 d . . .
O77 O 0.0787(12) 0.2925(12) 0.2779(6) 0.038(4) Uani 1 1 d . . .
Na1 Na -0.3246(5) 0.7364(5) 0.3242(3) 0.0220(15) Uani 1 1 d . . .
Na2 Na 0.6813(6) 0.7874(6) 0.1937(4) 0.0341(19) Uani 1 1 d . . .
K1 K -0.1302(3) 0.7401(3) 0.36495(17) 0.0256(8) Uani 1 1 d . . .
K2 K 0.4586(3) -0.0836(3) 0.36419(17) 0.0262(8) Uani 1 1 d . . .
K3 K 0.6920(3) 0.5044(3) 0.36493(18) 0.0267(8) Uani 1 1 d . . .
K4 K 0.3522(4) 0.4950(4) 0.0865(3) 0.0591(19) Uani 1 1 d . . .
K5 K 0.2194(11) -0.1608(11) 0.3730(5) 0.059(3) Uiso 0.5 1 d . . P
K6 K 0.4013(8) 0.7415(8) -0.0055(4) 0.042(2) Uiso 0.5 1 d . . P
K7 K 0.4221(12) 0.0321(12) 0.4956(6) 0.054(4) Uiso 0.4 1 d . . P
K9 K 0.5000 0.0000 0.5000 0.055(11) Uiso 0.2 2 d S . P
V1 V 0.3393(3) 0.3862(2) 0.36614(15) 0.0281(7) Uani 1 1 d . . .
V2 V 0.3882(2) 0.2950(2) 0.25850(13) 0.0236(6) Uani 1 1 d . . .
V3 V 0.2105(2) 0.5185(2) 0.25829(14) 0.0231(6) Uani 1 1 d . . .
V4 V 0.4337(2) 0.4724(2) 0.25912(14) 0.0255(7) Uani 1 1 d . . .
Nb1 Nb 0.29833(11) 0.18248(10) 0.36712(7) 0.0186(3) Uani 1 1 d . . .
Nb2 Nb 0.16067(11) 0.33557(10) 0.26416(7) 0.0183(3) Uani 1 1 d . . .
Nb3 Nb 0.33988(11) 0.13963(11) 0.22237(7) 0.0200(3) Uani 1 1 d . . .
Nb4 Nb 0.56528(11) 0.09459(11) 0.22394(7) 0.0204(3) Uani 1 1 d . . .
Nb5 Nb 0.52922(11) 0.13494(10) 0.36743(7) 0.0182(3) Uani 1 1 d . . .
Nb6 Nb 0.61739(10) 0.24302(10) 0.26552(7) 0.0173(3) Uani 1 1 d . . .
Nb7 Nb 0.58268(11) 0.34498(11) 0.36818(7) 0.0183(3) Uani 1 1 d . . .
Nb8 Nb 0.65523(11) 0.43634(11) 0.22365(7) 0.0201(3) Uani 1 1 d . . .
Nb9 Nb 0.60017(12) 0.30843(12) 0.13802(7) 0.0239(3) Uani 1 1 d . . .
Nb10 Nb 0.43822(13) 0.21966(13) 0.11559(7) 0.0246(4) Uani 1 1 d . . .
Nb11 Nb 0.18107(12) 0.39421(12) 0.13669(7) 0.0238(3) Uani 1 1 d . . .
Nb12 Nb 0.39982(11) 0.57573(11) 0.36726(7) 0.0179(3) Uani 1 1 d . . .
Nb13 Nb 0.13556(11) 0.62958(11) 0.36689(7) 0.0188(3) Uani 1 1 d . . .
Nb14 Nb 0.25387(11) 0.69964(10) 0.26452(7) 0.0183(3) Uani 1 1 d . . .
Nb15 Nb 0.47458(11) 0.66162(11) 0.22400(7) 0.0208(3) Uani 1 1 d . . .
Nb16 Nb 0.26842(12) 0.72615(12) 0.13723(7) 0.0236(3) Uani 1 1 d . . .
Nb17 Nb 0.04370(11) 0.75161(11) 0.22137(7) 0.0207(3) Uani 1 1 d . . .
Nb18 Nb 0.47020(12) 0.24526(12) 0.48657(7) 0.0231(3) Uani 1 1 d . . .
Nb19 Nb 0.23911(12) 0.29643(12) 0.48570(7) 0.0233(3) Uani 1 1 d . . .
Nb20 Nb -0.00154(11) 0.57097(11) 0.22216(7) 0.0215(3) Uani 1 1 d . . .
Nb21 Nb 0.52950(13) 0.57127(13) 0.11693(8) 0.0267(4) Uani 1 1 d . . .
Nb22 Nb 0.08786(11) 0.44685(11) 0.36618(7) 0.0186(3) Uani 1 1 d . . .
Nb23 Nb 0.08701(13) 0.66199(12) 0.11479(7) 0.0255(4) Uani 1 1 d . . .
Nb24 Nb 0.29015(12) 0.47590(12) 0.48608(7) 0.0228(3) Uani 1 1 d . . .

loop_
_atom_site_aniso_label
_atom_site_aniso_U_11
_atom_site_aniso_U_22
_atom_site_aniso_U_33
_atom_site_aniso_U_23
_atom_site_aniso_U_13
_atom_site_aniso_U_12
O1W 0.021(6) 0.027(7) 0.037(7) -0.012(6) 0.001(5) -0.017(6)
O3W 0.016(6) 0.016(6) 0.041(8) 0.001(6) -0.016(6) 0.000(5)
O5 0.006(5) 0.005(4) 0.041(7) -0.003(5) -0.001(5) 0.001(4)
O4W 0.028(8) 0.017(6) 0.063(10) -0.003(7) 0.000(7) -0.013(6)
O6 0.025(7) 0.027(7) 0.054(9) -0.023(7) -0.001(6) -0.011(6)
O5W 0.012(6) 0.014(6) 0.042(8) 0.002(6) -0.002(5) 0.004(5)
O7 0.023(7) 0.011(5) 0.045(8) -0.002(5) -0.007(6) -0.007(5)
O8 0.019(6) 0.023(6) 0.055(9) -0.007(6) -0.002(6) -0.013(6)
O9 0.018(7) 0.028(7) 0.060(10) -0.007(7) 0.001(7) -0.011(6)
O8W 0.041(10) 0.017(7) 0.099(15) -0.019(8) -0.015(10) -0.009(7)
O10W 0.042(11) 0.068(13) 0.091(16) -0.027(12) 0.013(10) -0.040(11)
O13 0.030(8) 0.017(6) 0.048(9) -0.011(6) -0.013(7) -0.002(6)
O12W 0.039(9) 0.036(9) 0.071(12) -0.018(8) 0.001(8) -0.024(8)
O14 0.025(7) 0.011(5) 0.036(7) -0.010(5) -0.007(6) -0.003(5)
O15 0.016(6) 0.024(7) 0.061(10) -0.021(7) 0.004(6) -0.010(5)
O16 0.014(6) 0.015(6) 0.039(7) 0.000(5) -0.007(5) -0.007(5)
O17 0.019(6) 0.026(7) 0.037(8) 0.003(6) -0.010(5) -0.013(6)
O21 0.029(7) 0.017(6) 0.026(7) 0.012(5) -0.018(6) -0.008(6)
O22 0.042(9) 0.047(9) 0.016(6) -0.012(6) 0.002(6) -0.027(8)
O23 0.015(6) 0.021(6) 0.032(7) -0.004(5) 0.002(5) -0.008(5)
O24 0.046(9) 0.020(6) 0.037(8) -0.019(6) 0.010(7) -0.022(6)
O25 0.018(3) 0.018(3) 0.019(3) -0.0041(11) -0.0002(10) -0.0092(14)
O27 0.009(5) 0.021(6) 0.031(7) -0.008(5) -0.003(5) -0.002(5)
O29 0.032(8) 0.038(8) 0.058(10) -0.019(7) -0.001(7) -0.027(7)
O31 0.021(6) 0.013(5) 0.035(7) -0.011(5) -0.002(5) 0.000(5)
O33 0.031(7) 0.021(6) 0.021(6) 0.001(5) 0.006(5) -0.014(6)
O34 0.024(7) 0.019(6) 0.060(10) -0.022(7) 0.013(7) -0.012(6)
O35 0.014(6) 0.025(7) 0.059(9) -0.032(7) 0.002(6) -0.007(5)
O38 0.017(6) 0.007(5) 0.055(9) -0.003(5) -0.007(6) -0.003(5)
O39 0.020(6) 0.023(6) 0.049(9) -0.011(6) -0.005(6) -0.010(6)
O41 0.012(5) 0.018(6) 0.033(7) -0.006(5) 0.004(5) -0.011(5)
O42 0.013(6) 0.007(5) 0.039(7) 0.000(5) 0.002(5) -0.006(4)
O43 0.030(7) 0.024(6) 0.044(8) -0.014(6) 0.005(6) -0.022(6)
O44 0.039(8) 0.027(7) 0.036(8) -0.004(6) -0.015(6) -0.019(7)
O46 0.008(5) 0.018(6) 0.037(7) -0.003(5) 0.004(5) -0.003(5)
O48 0.019(6) 0.008(5) 0.039(7) -0.010(5) 0.014(5) -0.009(5)
O49 0.036(8) 0.027(7) 0.032(7) -0.008(6) 0.003(6) -0.025(6)
O50 0.033(8) 0.010(5) 0.050(9) -0.009(6) -0.007(7) -0.008(5)
O51 0.021(6) 0.014(6) 0.038(8) -0.008(5) -0.006(6) -0.002(5)
O53 0.021(7) 0.027(7) 0.082(12) -0.027(8) 0.009(7) -0.016(6)
O54 0.048(10) 0.044(9) 0.038(9) 0.008(7) -0.021(7) -0.028(8)
O55 0.008(5) 0.016(6) 0.036(7) 0.004(5) 0.002(5) -0.001(5)
O56 0.016(6) 0.016(5) 0.034(7) -0.010(5) -0.001(5) -0.003(5)
O57 0.012(5) 0.010(5) 0.039(7) -0.011(5) 0.000(5) -0.005(4)
O58 0.028(8) 0.037(8) 0.055(10) -0.001(7) 0.000(7) -0.026(7)
O59 0.015(6) 0.008(5) 0.048(8) -0.008(5) -0.006(5) -0.004(5)
O61 0.035(8) 0.034(8) 0.044(9) -0.015(7) -0.011(7) -0.016(7)
O62 0.021(7) 0.022(6) 0.054(9) -0.009(6) 0.000(6) -0.014(6)
O63 0.023(7) 0.016(6) 0.055(9) 0.001(6) 0.000(6) -0.009(6)
O64 0.036(9) 0.062(12) 0.060(11) -0.004(9) 0.013(8) -0.035(9)
O66 0.046(10) 0.043(9) 0.043(9) -0.022(8) 0.026(8) -0.019(8)
O67 0.060(11) 0.027(7) 0.039(8) -0.003(6) 0.010(8) -0.032(8)
O68 0.013(6) 0.030(7) 0.064(10) -0.004(7) -0.008(6) -0.013(6)
O69 0.025(7) 0.012(5) 0.053(9) -0.018(6) -0.005(6) -0.005(5)
O70 0.017(6) 0.020(6) 0.038(8) -0.018(6) 0.004(5) 0.002(5)
O71 0.037(9) 0.031(8) 0.065(11) -0.033(8) 0.009(8) -0.013(7)
O72 0.055(11) 0.055(11) 0.044(10) 0.003(9) -0.019(9) -0.029(10)
O73 0.065(12) 0.054(11) 0.041(9) 0.005(8) -0.014(9) -0.042(10)
O75 0.017(6) 0.018(6) 0.065(10) -0.005(7) -0.002(6) -0.009(5)
O76 0.069(12) 0.041(9) 0.022(7) -0.020(7) 0.016(7) -0.028(9)
O77 0.046(9) 0.046(9) 0.046(9) -0.018(7) 0.002(7) -0.037(8)
Na1 0.016(3) 0.018(3) 0.038(4) -0.010(3) 0.003(3) -0.012(3)
Na2 0.037(5) 0.024(4) 0.048(5) -0.008(4) -0.004(4) -0.018(4)
K1 0.0099(16) 0.0214(18) 0.039(2) -0.0010(16) -0.0031(15) -0.0049(14)
K2 0.031(2) 0.0110(15) 0.034(2) -0.0097(15) -0.0029(17) -0.0054(15)
K3 0.029(2) 0.0240(18) 0.040(2) -0.0102(17) 0.0016(17) -0.0215(17)
K4 0.027(2) 0.028(2) 0.127(6) -0.025(3) 0.000(3) -0.013(2)
V1 0.0269(17) 0.0205(15) 0.0414(19) -0.0091(14) -0.0015(14) -0.0134(14)
V2 0.0256(16) 0.0151(13) 0.0339(17) -0.0124(12) -0.0023(13) -0.0090(12)
V3 0.0133(13) 0.0171(13) 0.0353(17) -0.0032(12) -0.0052(12) -0.0045(11)
V4 0.0212(15) 0.0255(15) 0.0387(18) -0.0091(14) 0.0044(13) -0.0181(13)
Nb1 0.0140(7) 0.0093(6) 0.0340(8) -0.0022(6) -0.0019(6) -0.0075(5)
Nb2 0.0115(6) 0.0085(6) 0.0371(9) -0.0074(6) -0.0024(6) -0.0049(5)
Nb3 0.0151(7) 0.0108(6) 0.0387(9) -0.0081(6) -0.0025(6) -0.0079(6)
Nb4 0.0116(7) 0.0091(6) 0.0400(9) -0.0086(6) -0.0024(6) -0.0025(5)
Nb5 0.0138(7) 0.0074(6) 0.0337(8) -0.0022(6) -0.0033(6) -0.0057(5)
Nb6 0.0114(6) 0.0083(6) 0.0342(8) -0.0060(6) -0.0010(6) -0.0054(5)
Nb7 0.0139(7) 0.0120(6) 0.0327(8) -0.0061(6) -0.0051(6) -0.0073(5)
Nb8 0.0114(6) 0.0105(6) 0.0410(9) -0.0071(6) -0.0006(6) -0.0063(5)
Nb9 0.0214(8) 0.0193(7) 0.0354(9) -0.0088(7) 0.0035(7) -0.0128(7)
Nb10 0.0224(8) 0.0222(8) 0.0347(9) -0.0131(7) 0.0007(7) -0.0120(7)
Nb11 0.0202(8) 0.0163(7) 0.0373(9) -0.0070(7) -0.0062(7) -0.0086(6)
Nb12 0.0128(6) 0.0126(6) 0.0330(8) -0.0083(6) -0.0035(6) -0.0072(5)
Nb13 0.0102(6) 0.0100(6) 0.0361(9) -0.0093(6) 0.0025(6) -0.0037(5)
Nb14 0.0126(6) 0.0095(6) 0.0360(9) -0.0050(6) -0.0026(6) -0.0070(5)
Nb15 0.0153(7) 0.0117(6) 0.0412(9) -0.0067(6) -0.0009(6) -0.0102(6)
Nb16 0.0213(8) 0.0154(7) 0.0360(9) -0.0007(6) -0.0043(7) -0.0114(6)
Nb17 0.0118(7) 0.0082(6) 0.0409(9) -0.0064(6) -0.0052(6) -0.0023(5)
Nb18 0.0227(8) 0.0196(7) 0.0263(8) -0.0006(6) -0.0055(6) -0.0102(6)
Nb19 0.0226(8) 0.0223(8) 0.0274(8) -0.0052(6) 0.0050(6) -0.0141(7)
Nb20 0.0092(6) 0.0130(6) 0.0438(10) -0.0085(7) -0.0034(6) -0.0045(5)
Nb21 0.0223(8) 0.0211(8) 0.0398(10) -0.0066(7) 0.0037(7) -0.0139(7)
Nb22 0.0111(6) 0.0129(6) 0.0351(9) -0.0096(6) 0.0040(6) -0.0072(5)
Nb23 0.0239(8) 0.0167(7) 0.0366(9) -0.0037(7) -0.0095(7) -0.0091(7)
Nb24 0.0235(8) 0.0227(8) 0.0265(8) -0.0115(7) 0.0003(6) -0.0117(7)

loop_
_atom_type_symbol
_atom_type_description
_atom_type_scat_dispersion_real
_atom_type_scat_dispersion_imag
_atom_type_scat_source
H H 0.0000 0.0000 'International Tables Vol C Tables 4.2.6.8 and 6.1.1.4'
O O 0.0106 0.0060 'International Tables Vol C Tables 4.2.6.8 and 6.1.1.4'
Na Na 0.0362 0.0249 'International Tables Vol C Tables 4.2.6.8 and 6.1.1.4'
K K 0.2009 0.2494 'International Tables Vol C Tables 4.2.6.8 and 6.1.1.4'
V V 0.3005 0.5294 'International Tables Vol C Tables 4.2.6.8 and 6.1.1.4'
Nb Nb -2.0727 0.6215 'International Tables Vol C Tables 4.2.6.8 and 6.1.1.4'

loop_
_geom_angle_atom_site_label_1
_geom_angle_atom_site_label_2
_geom_angle_atom_site_label_3
_geom_angle
_geom_angle_site_symmetry_1
_geom_angle_site_symmetry_3
Nb7 O1 Nb6 109.0(5) . .
Nb7 O1 Nb5 141.3(6) . .
Nb6 O1 Nb5 108.7(5) . .
Nb4 O2 Nb5 140.8(7) . .
Nb4 O2 Nb6 107.0(6) . .
Nb5 O2 Nb6 104.9(6) . .
Nb4 O2 V2 96.2(5) . .
Nb5 O2 V2 102.4(6) . .
Nb6 O2 V2 96.5(5) . .
Na1 O1W K3 84.5(5) . 1_455
Na1 O1W K2 79.8(4) . 1_465
K3 O1W K2 164.1(6) 1_455 1_465
Nb1 O3 Nb5 121.0(7) . .
Nb1 O3 K2 107.5(6) . .
Nb5 O3 K2 131.2(6) . .
Nb1 O3 K7 89.9(5) . .
Nb5 O3 K7 95.3(5) . .
K2 O3 K7 89.2(5) . .
Na1 O2W K2 83.9(4) . 1_465
Na1 O2W K1 81.0(4) . .
K2 O2W K1 164.5(5) 1_465 .
Nb4 O4 Nb10 114.4(7) . .
Na1 O3W Na2 85.1(5) . 1_455
Na1 O3W K2 80.0(5) . 1_465
Na2 O3W K2 161.6(6) 1_455 1_465
V2 O5 Nb4 104.5(6) . .
V2 O5 Nb3 105.7(6) . .
Nb4 O5 Nb3 93.3(4) . .
V2 O5 Nb10 154.4(6) . .
Nb4 O5 Nb10 92.5(4) . .
Nb3 O5 Nb10 92.0(5) . .
Na1 O4W Na2 86.2(6) . 1_455
Na1 O4W K1 81.4(5) . .
Na2 O4W K1 164.6(6) 1_455 .
Na1 O5W K1 83.6(4) . .
Na1 O5W K3 79.8(4) . 1_455
K1 O5W K3 163.0(5) . 1_455
Na1 O6W Na2 84.4(5) 1_655 .
Na1 O6W K3 81.9(5) 1_655 .
Na2 O6W K3 162.8(7) . .
Nb7 O8 K3 95.8(5) . .
K5 O8W K2 118.6(9) . .
Nb12 O10 Nb7 120.4(7) . .
Nb12 O10 K3 133.4(6) . .
Nb7 O10 K3 106.0(5) . .
V1 O11 V4 118.0(6) . .
V1 O11 Nb7 119.1(6) . .
V4 O11 Nb7 103.6(5) . .
V1 O11 Nb12 118.8(6) . .
V4 O11 Nb12 102.7(5) . .
Nb7 O11 Nb12 90.1(4) . .
V1 O12 V2 117.7(6) . .
V1 O12 Nb1 120.0(6) . .
V2 O12 Nb1 103.7(5) . .
V1 O12 Nb5 118.5(6) . .
V2 O12 Nb5 102.2(5) . .
Nb1 O12 Nb5 90.1(4) . .
O21W O11W Na2 133(5) . .
Nb3 O13 Nb1 142.6(7) . .
Nb3 O13 Nb2 105.8(6) . .
Nb1 O13 Nb2 105.3(7) . .
Nb3 O13 V2 95.3(7) . .
Nb1 O13 V2 102.0(6) . .
Nb2 O13 V2 95.3(5) . .
Nb20 O14 Nb22 143.0(7) . .
Nb20 O14 Nb2 106.8(6) . .
Nb22 O14 Nb2 103.5(5) . .
Nb20 O14 V3 96.2(6) . .
Nb22 O14 V3 101.7(5) . .
Nb2 O14 V3 95.4(5) . .
Nb20 O15 Nb17 115.4(7) . .
Nb20 O15 K1 128.4(7) . .
Nb17 O15 K1 108.1(5) . .
Nb17 O16 Nb16 140.4(7) . .
Nb17 O16 Nb14 108.4(6) . .
Nb16 O16 Nb14 103.3(5) . .
Nb15 O17 Nb12 142.9(7) . .
Nb15 O17 Nb14 107.2(6) . .
Nb12 O17 Nb14 103.8(6) . .
Nb15 O17 V4 96.3(6) . .
Nb12 O17 V4 100.7(5) . .
Nb14 O17 V4 95.0(5) . .
V4 O18 Nb15 105.3(6) . .
V4 O18 Nb21 154.6(7) . .
Nb15 O18 Nb21 93.5(5) . .
V4 O18 Nb8 104.1(5) . .
Nb15 O18 Nb8 93.4(5) . .
Nb21 O18 Nb8 91.4(5) . .
V1 O20 Nb19 124.7(6) . .
V1 O20 Nb18 123.1(6) . .
Nb19 O20 Nb18 92.9(4) . .
V1 O20 Nb24 122.7(6) . .
Nb19 O20 Nb24 92.5(4) . .
Nb18 O20 Nb24 91.9(4) . .
Nb18 O21 Nb19 117.7(6) . .
Nb18 O21 K7 106.8(7) . .
Nb19 O21 K7 102.5(6) . .
Nb18 O21 K9 89.8(5) . .
Nb19 O21 K9 121.9(6) . .
K7 O21 K9 20.7(4) . .
Nb18 O22 Nb24 118.8(7) . .
Nb12 O23 Nb14 109.9(6) . .
Nb12 O23 Nb13 140.9(7) . .
Nb14 O23 Nb13 108.3(6) . .
Nb12 O23 K5 86.8(5) . 1_565
Nb14 O23 K5 89.6(5) . 1_565
Nb13 O23 K5 101.6(5) . 1_565
Nb8 O24 Nb6 107.0(6) . .
Nb8 O24 Nb7 141.4(7) . .
Nb6 O24 Nb7 105.6(6) . .
Nb8 O24 V4 95.6(6) . .
Nb6 O24 V4 96.1(6) . .
Nb7 O24 V4 101.1(6) . .
V4 O25 V2 124.3(7) . .
V4 O25 Nb6 107.8(6) . .
V2 O25 Nb6 107.3(5) . .
V1 O26 V3 117.7(7) . .
V1 O26 Nb13 118.4(6) . .
V3 O26 Nb13 104.5(5) . .
V1 O26 Nb22 117.9(6) . .
V3 O26 Nb22 103.8(5) . .
Nb13 O26 Nb22 90.4(4) . .
V3 O27 Nb17 105.9(6) . .
V3 O27 Nb20 103.7(6) . .
Nb17 O27 Nb20 94.7(5) . .
V3 O27 Nb23 152.8(7) . .
Nb17 O27 Nb23 93.5(5) . .
Nb20 O27 Nb23 93.2(4) . .
V2 O28 V3 125.9(7) . .
V2 O28 Nb2 108.6(6) . .
V3 O28 Nb2 107.3(6) . .
Nb3 O29 Nb10 115.0(7) . .
Nb5 O30 K7 92.1(7) . 2_656
Nb7 O31 Nb18 156.4(8) . .
Nb12 O32 Nb24 155.7(7) . .
Nb19 O33 Nb24 116.1(6) . .
Nb12 O34 K5 111.1(7) . 1_565
Nb13 O35 K1 96.3(5) . .
Nb13 O36 Nb24 155.2(8) . .
Nb22 O37 Nb13 120.0(7) . .
Nb22 O37 K1 133.4(6) . .
Nb13 O37 K1 106.5(5) . .
Nb17 O38 Nb23 116.0(6) . .
Nb17 O40 Nb14 106.6(6) . .
Nb17 O40 Nb13 141.9(7) . .
Nb14 O40 Nb13 105.7(6) . .
Nb17 O40 V3 95.3(5) . .
Nb14 O40 V3 95.9(5) . .
Nb13 O40 V3 101.1(5) . .
V3 O41 V4 125.9(7) . .
V3 O41 Nb14 108.6(6) . .
V4 O41 Nb14 106.9(6) . .
Nb16 O42 Nb15 139.6(7) . .
Nb16 O42 Nb14 104.6(5) . .
Nb15 O42 Nb14 107.4(6) . .
Nb16 O43 Nb21 145.5(8) . .
Nb16 O43 K4 102.8(5) . .
Nb21 O43 K4 103.6(5) . .
Nb16 O43 K6 106.3(6) . .
Nb21 O43 K6 92.3(5) . .
K4 O43 K6 96.5(5) . .
Nb16 O44 Nb23 145.5(9) . .
Nb16 O44 K4 103.4(6) . .
Nb23 O44 K4 103.8(6) . .
Nb15 O45 Nb8 114.0(7) . .
Nb15 O45 K3 129.3(6) . .
Nb8 O45 K3 109.5(5) . .
Nb8 O46 Nb21 114.0(6) . .
Nb9 O48 Nb8 139.5(6) . .
Nb9 O48 Nb6 105.0(5) . .
Nb8 O48 Nb6 107.8(6) . .
Nb9 O49 Nb6 106.0(6) . .
Nb9 O49 Nb4 140.1(7) . .
Nb6 O49 Nb4 106.5(6) . .
Nb9 O50 Nb10 145.9(8) . .
Nb9 O50 K4 103.7(5) . .
Nb10 O50 K4 104.4(6) . .
Nb9 O50 K6 96.9(6) . 2_665
Nb10 O50 K6 94.7(6) . 2_665
K4 O50 K6 104.0(5) . 2_665
Nb3 O51 Nb4 116.5(7) . .
Nb3 O51 K2 109.3(6) . .
Nb4 O51 K2 127.7(6) . .
Nb5 O52 Nb18 153.1(8) . .
Nb5 O52 K9 105.6(5) . .
Nb18 O52 K9 101.2(5) . .
Nb5 O52 K7 103.1(6) . 2_656
Nb18 O52 K7 101.0(6) . 2_656
K9 O52 K7 22.2(3) . 2_656
Nb5 O52 K7 105.9(6) . .
Nb18 O52 K7 99.8(6) . .
K9 O52 K7 21.9(3) . .
K7 O52 K7 44.1(6) 2_656 .
Nb1 O53 K2 94.5(6) . .
Nb18 O54 K2 127.7(9) . 2_656
Nb18 O54 K7 94.9(7) . 2_656
K2 O54 K7 87.6(5) 2_656 2_656
Nb22 O55 Nb19 156.3(8) . .
Nb1 O56 Nb19 153.5(7) . .
Nb1 O56 K7 104.6(6) . .
Nb19 O56 K7 100.5(6) . .
Nb1 O57 Nb2 108.9(5) . .
Nb1 O57 Nb22 141.7(7) . .
Nb2 O57 Nb22 108.8(5) . .
Nb11 O59 Nb20 139.6(7) . .
Nb11 O59 Nb2 104.5(5) . .
Nb20 O59 Nb2 107.5(6) . .
Nb3 O60 Nb11 140.8(7) . .
Nb3 O60 Nb2 108.0(6) . .
Nb11 O60 Nb2 103.3(6) . .
Nb11 O62 Nb23 144.6(9) . .
Nb11 O62 K4 104.0(6) . .
Nb23 O62 K4 104.1(5) . .
Nb15 O63 Nb21 115.4(7) . .
Nb21 O64 K6 109.6(8) . .
Nb9 O65 Nb21 145.0(8) . .
Nb9 O65 K4 104.3(6) . .
Nb21 O65 K4 105.2(6) . .
Nb9 O66 K6 98.7(8) . 2_665
Nb19 O67 K1 129.2(8) . 2_566
Nb20 O69 Nb23 112.0(7) . .
Nb11 O70 Nb10 144.8(8) . .
Nb11 O70 K4 103.7(5) . .
Nb10 O70 K4 103.5(6) . .
Nb10 O71 K6 103.4(7) . 2_665
Nb14 O74 K5 123.3(8) . 1_565
Nb24 O76 K3 126.9(8) . 2_666
O4W Na1 O2W 89.6(6) . .
O4W Na1 O6W 83.6(6) . 1_455
O2W Na1 O6W 173.0(6) . 1_455
O4W Na1 O3W 83.7(6) . .
O2W Na1 O3W 97.2(5) . .
O6W Na1 O3W 83.6(6) 1_455 .
O4W Na1 O1W 172.5(6) . .
O2W Na1 O1W 92.0(5) . .
O6W Na1 O1W 95.0(6) 1_455 .
O3W Na1 O1W 88.8(5) . .
O4W Na1 O5W 96.1(6) . .
O2W Na1 O5W 90.4(5) . .
O6W Na1 O5W 88.8(6) 1_455 .
O3W Na1 O5W 172.4(6) . .
O1W Na1 O5W 91.3(5) . .
O4W Na1 Na2 50.0(5) . 1_455
O2W Na1 Na2 124.6(4) . 1_455
O6W Na1 Na2 51.2(4) 1_455 1_455
O3W Na1 Na2 49.9(4) . 1_455
O1W Na1 Na2 123.8(5) . 1_455
O5W Na1 Na2 124.8(5) . 1_455
O4W Na1 K2 117.5(4) . 1_465
O2W Na1 K2 54.2(4) . 1_465
O6W Na1 K2 130.9(5) 1_455 1_465
O3W Na1 K2 58.1(4) . 1_465
O1W Na1 K2 58.2(4) . 1_465
O5W Na1 K2 127.9(5) . 1_465
Na2 Na1 K2 107.3(3) 1_455 1_465
O4W Na1 K1 57.7(5) . .
O2W Na1 K1 57.5(4) . .
O6W Na1 K1 116.9(5) 1_455 .
O3W Na1 K1 130.9(4) . .
O1W Na1 K1 129.0(4) . .
O5W Na1 K1 53.7(4) . .
Na2 Na1 K1 107.2(3) 1_455 .
K2 Na1 K1 111.5(2) 1_465 .
O4W Na1 K3 130.1(5) . 1_455
O2W Na1 K3 128.2(4) . 1_455
O6W Na1 K3 56.7(4) 1_455 1_455
O3W Na1 K3 116.3(4) . 1_455
O1W Na1 K3 53.3(4) . 1_455
O5W Na1 K3 58.2(4) . 1_455
Na2 Na1 K3 107.2(3) 1_455 1_455
K2 Na1 K3 111.5(2) 1_465 1_455
K1 Na1 K3 111.9(2) . 1_455
O9W Na2 O11W 81.5(9) . .
O9W Na2 O10W 86.0(9) . .
O11W Na2 O10W 84.0(8) . .
O9W Na2 O4W 127.0(8) . 1_655
O11W Na2 O4W 86.8(7) . 1_655
O10W Na2 O4W 144.0(7) . 1_655
O9W Na2 O3W 86.9(7) . 1_655
O11W Na2 O3W 146.3(7) . 1_655
O10W Na2 O3W 126.7(6) . 1_655
O4W Na2 O3W 75.2(5) 1_655 1_655
O9W Na2 O6W 148.1(8) . .
O11W Na2 O6W 127.4(7) . .
O10W Na2 O6W 84.5(7) . .
O4W Na2 O6W 73.8(5) 1_655 .
O3W Na2 O6W 74.8(5) 1_655 .
O9W Na2 Na1 130.6(7) . 1_655
O11W Na2 Na1 129.8(6) . 1_655
O10W Na2 Na1 128.1(6) . 1_655
O4W Na2 Na1 43.8(4) 1_655 1_655
O3W Na2 Na1 45.0(3) 1_655 1_655
O6W Na2 Na1 44.4(4) . 1_655
O37 K1 O67 103.7(5) . 2_566
O37 K1 O12W 125.7(5) . .
O67 K1 O12W 104.6(5) 2_566 .
O37 K1 O5W 84.7(4) . .
O67 K1 O5W 90.0(5) 2_566 .
O12W K1 O5W 139.9(5) . .
O37 K1 O2W 154.8(4) . .
O67 K1 O2W 73.1(5) 2_566 .
O12W K1 O2W 78.4(5) . .
O5W K1 O2W 70.3(4) . .
O37 K1 O4W 110.9(4) . .
O67 K1 O4W 139.7(5) 2_566 .
O12W K1 O4W 71.2(5) . .
O5W K1 O4W 73.7(4) . .
O2W K1 O4W 66.7(4) . .
O37 K1 O35 58.4(4) . .
O67 K1 O35 88.3(5) 2_566 .
O12W K1 O35 77.2(5) . .
O5W K1 O35 141.5(4) . .
O2W K1 O35 144.3(4) . .
O4W K1 O35 127.2(4) . .
O37 K1 O15 65.2(4) . .
O67 K1 O15 168.9(5) 2_566 .
O12W K1 O15 83.1(5) . .
O5W K1 O15 88.9(4) . .
O2W K1 O15 116.7(4) . .
O4W K1 O15 50.0(4) . .
O35 K1 O15 85.7(4) . .
O37 K1 Na1 119.5(3) . .
O67 K1 Na1 103.5(4) 2_566 .
O12W K1 Na1 97.3(4) . .
O5W K1 Na1 42.6(3) . .
O2W K1 Na1 41.5(3) . .
O4W K1 Na1 41.0(3) . .
O35 K1 Na1 167.9(4) . .
O15 K1 Na1 83.0(3) . .
O37 K1 Nb13 30.3(3) . .
O67 K1 Nb13 99.5(4) 2_566 .
O12W K1 Nb13 99.5(4) . .
O5W K1 Nb13 114.9(3) . .
O2W K1 Nb13 171.3(3) . .
O4W K1 Nb13 120.8(3) . .
O35 K1 Nb13 28.4(2) . .
O15 K1 Nb13 71.1(2) . .
Na1 K1 Nb13 146.94(18) . .
O37 K1 Nb19 104.6(3) . 2_566
O67 K1 Nb19 19.6(3) 2_566 2_566
O12W K1 Nb19 117.0(4) . 2_566
O5W K1 Nb19 70.7(3) . 2_566
O2W K1 Nb19 64.0(3) . 2_566
O4W K1 Nb19 126.2(3) . 2_566
O35 K1 Nb19 105.6(3) . 2_566
O15 K1 Nb19 158.4(3) . 2_566
Na1 K1 Nb19 86.53(15) . 2_566
Nb13 K1 Nb19 110.41(11) . 2_566
O3 K2 O8W 126.4(5) . .
O3 K2 O54 101.7(5) . 2_656
O8W K2 O54 102.7(6) . 2_656
O3 K2 O2W 86.7(4) . 1_645
O8W K2 O2W 139.1(5) . 1_645
O54 K2 O2W 91.3(4) 2_656 1_645
O3 K2 O3W 113.5(4) . 1_645
O8W K2 O3W 70.6(5) . 1_645
O54 K2 O3W 140.6(5) 2_656 1_645
O2W K2 O3W 74.3(4) 1_645 1_645
O3 K2 O1W 156.6(4) . 1_645
O8W K2 O1W 76.6(4) . 1_645
O54 K2 O1W 73.8(5) 2_656 1_645
O2W K2 O1W 70.7(4) 1_645 1_645
O3W K2 O1W 66.8(4) 1_645 1_645
O3 K2 O53 57.4(4) . .
O8W K2 O53 77.8(5) . .
O54 K2 O53 85.8(5) 2_656 .
O2W K2 O53 142.3(4) 1_645 .
O3W K2 O53 127.7(4) 1_645 .
O1W K2 O53 142.5(4) 1_645 .
O3 K2 O51 66.0(4) . .
O8W K2 O51 84.6(5) . .
O54 K2 O51 167.7(5) 2_656 .
O2W K2 O51 89.4(4) 1_645 .
O3W K2 O51 51.1(3) 1_645 .
O1W K2 O51 117.9(4) 1_645 .
O53 K2 O51 86.1(4) . .
O3 K2 Na1 121.5(3) . 1_645
O8W K2 Na1 97.1(4) . 1_645
O54 K2 Na1 104.4(4) 2_656 1_645
O2W K2 Na1 41.9(3) 1_645 1_645
O3W K2 Na1 42.0(3) 1_645 1_645
O1W K2 Na1 42.0(3) 1_645 1_645
O53 K2 Na1 169.5(4) . 1_645
O51 K2 Na1 84.3(3) . 1_645
O3 K2 Nb1 29.7(3) . .
O8W K2 Nb1 99.8(3) . .
O54 K2 Nb1 98.0(4) 2_656 .
O2W K2 Nb1 116.3(3) 1_645 .
O3W K2 Nb1 121.3(3) 1_645 .
O1W K2 Nb1 169.8(3) 1_645 .
O53 K2 Nb1 28.3(3) . .
O51 K2 Nb1 70.7(2) . .
Na1 K2 Nb1 148.12(18) 1_645 .
O3 K2 Nb18 103.9(3) . 2_656
O8W K2 Nb18 114.8(5) . 2_656
O54 K2 Nb18 20.0(4) 2_656 2_656
O2W K2 Nb18 71.7(3) 1_645 2_656
O3W K2 Nb18 127.0(3) 1_645 2_656
O1W K2 Nb18 64.1(3) 1_645 2_656
O53 K2 Nb18 103.7(4) . 2_656
O51 K2 Nb18 159.5(3) . 2_656
Na1 K2 Nb18 86.71(15) 1_645 2_656
Nb1 K2 Nb18 109.95(11) . 2_656
O3 K2 K7 50.9(4) . .
O8W K2 K7 133.1(5) . .
O54 K2 K7 51.0(4) 2_656 .
O2W K2 K7 85.2(4) 1_645 .
O3W K2 K7 155.6(4) 1_645 .
O1W K2 K7 119.0(4) 1_645 .
O53 K2 K7 63.9(4) . .
O51 K2 K7 116.9(3) . .
Na1 K2 K7 124.6(3) 1_645 .
Nb1 K2 K7 56.6(2) . .
Nb18 K2 K7 55.2(2) 2_656 .
O10 K3 O7W 126.6(5) . .
O10 K3 O76 103.0(5) . 2_666
O7W K3 O76 101.8(5) . 2_666
O10 K3 O1W 84.9(4) . 1_655
O7W K3 O1W 140.1(5) . 1_655
O76 K3 O1W 92.1(5) 2_666 1_655
O10 K3 O6W 112.8(4) . .
O7W K3 O6W 71.6(5) . .
O76 K3 O6W 139.6(5) 2_666 .
O1W K3 O6W 73.7(4) 1_655 .
O10 K3 O5W 154.9(4) . 1_655
O7W K3 O5W 78.0(5) . 1_655
O76 K3 O5W 72.7(5) 2_666 1_655
O1W K3 O5W 70.8(4) 1_655 1_655
O6W K3 O5W 67.0(4) . 1_655
O10 K3 O8 58.3(4) . .
O7W K3 O8 77.6(5) . .
O76 K3 O8 85.6(5) 2_666 .
O1W K3 O8 141.3(4) 1_655 .
O6W K3 O8 128.8(4) . .
O5W K3 O8 143.0(4) 1_655 .
O10 K3 O45 66.1(4) . .
O7W K3 O45 84.7(4) . .
O76 K3 O45 169.0(5) 2_666 .
O1W K3 O45 88.3(4) 1_655 .
O6W K3 O45 50.8(4) . .
O5W K3 O45 117.7(4) 1_655 .
O8 K3 O45 87.2(4) . .
O10 K3 Na1 120.2(3) . 1_655
O7W K3 Na1 97.9(4) . 1_655
O76 K3 Na1 104.1(4) 2_666 1_655
O1W K3 Na1 42.2(3) 1_655 1_655
O6W K3 Na1 41.4(3) . 1_655
O5W K3 Na1 41.9(3) 1_655 1_655
O8 K3 Na1 170.0(4) . 1_655
O45 K3 Na1 83.5(3) . 1_655
O10 K3 Nb7 30.6(3) . .
O7W K3 Nb7 99.4(4) . .
O76 K3 Nb7 98.5(4) 2_666 .
O1W K3 Nb7 115.4(3) 1_655 .
O6W K3 Nb7 121.8(3) . .
O5W K3 Nb7 169.9(3) 1_655 .
O8 K3 Nb7 28.2(3) . .
O45 K3 Nb7 71.5(3) . .
Na1 K3 Nb7 147.91(18) 1_655 .
O10 K3 Nb24 103.7(3) . 2_666
O7W K3 Nb24 115.1(4) . 2_666
O76 K3 Nb24 20.3(3) 2_666 2_666
O1W K3 Nb24 72.1(3) 1_655 2_666
O6W K3 Nb24 126.5(3) . 2_666
O5W K3 Nb24 63.6(3) 1_655 2_666
O8 K3 Nb24 103.2(3) . 2_666
O45 K3 Nb24 159.0(3) . 2_666
Na1 K3 Nb24 86.70(15) 1_655 2_666
Nb7 K3 Nb24 109.74(11) . 2_666
O62 K4 O50 115.9(5) . .
O62 K4 O70 57.5(4) . .
O50 K4 O70 59.8(4) . .
O62 K4 O65 155.5(5) . .
O50 K4 O65 57.7(4) . .
O70 K4 O65 116.2(4) . .
O62 K4 O44 59.5(4) . .
O50 K4 O44 155.7(5) . .
O70 K4 O44 115.8(4) . .
O65 K4 O44 115.3(5) . .
O62 K4 O43 115.8(4) . .
O50 K4 O43 115.7(5) . .
O70 K4 O43 156.6(5) . .
O65 K4 O43 59.2(4) . .
O44 K4 O43 57.6(4) . .
O62 K4 Nb11 29.4(3) . .
O50 K4 Nb11 86.5(3) . .
O70 K4 Nb11 29.5(3) . .
O65 K4 Nb11 135.9(4) . .
O44 K4 Nb11 86.3(3) . .
O43 K4 Nb11 136.2(4) . .
O62 K4 Nb9 136.6(4) . .
O50 K4 Nb9 29.6(3) . .
O70 K4 Nb9 87.1(3) . .
O65 K4 Nb9 29.1(3) . .
O44 K4 Nb9 135.9(4) . .
O43 K4 Nb9 86.1(3) . .
Nb11 K4 Nb9 109.41(16) . .
O62 K4 Nb16 86.6(3) . .
O50 K4 Nb16 135.7(4) . .
O70 K4 Nb16 136.4(4) . .
O65 K4 Nb16 85.7(3) . .
O44 K4 Nb16 29.6(3) . .
O43 K4 Nb16 29.3(3) . .
Nb11 K4 Nb16 108.97(17) . .
Nb9 K4 Nb16 108.43(17) . .
O62 K4 Nb10 87.6(3) . .
O50 K4 Nb10 29.7(3) . .
O70 K4 Nb10 30.4(3) . .
O65 K4 Nb10 87.2(3) . .
O44 K4 Nb10 143.0(4) . .
O43 K4 Nb10 142.7(4) . .
Nb11 K4 Nb10 58.58(9) . .
Nb9 K4 Nb10 58.39(9) . .
Nb16 K4 Nb10 148.9(2) . .
O62 K4 Nb23 30.0(3) . .
O50 K4 Nb23 142.6(4) . .
O70 K4 Nb23 87.3(3) . .
O65 K4 Nb23 141.8(4) . .
O44 K4 Nb23 29.7(3) . .
O43 K4 Nb23 87.0(3) . .
Nb11 K4 Nb23 58.22(9) . .
Nb9 K4 Nb23 148.8(2) . .
Nb16 K4 Nb23 58.17(9) . .
Nb10 K4 Nb23 116.77(16) . .
O62 K4 Nb21 142.4(4) . .
O50 K4 Nb21 87.2(3) . .
O70 K4 Nb21 143.1(4) . .
O65 K4 Nb21 29.7(3) . .
O44 K4 Nb21 87.0(3) . .
O43 K4 Nb21 29.7(3) . .
Nb11 K4 Nb21 148.6(2) . .
Nb9 K4 Nb21 57.90(9) . .
Nb16 K4 Nb21 57.77(9) . .
Nb10 K4 Nb21 116.26(15) . .
Nb23 K4 Nb21 115.91(15) . .
O8W K5 O74 73.9(7) . 1_545
O8W K5 O34 69.0(6) . 1_545
O74 K5 O34 85.8(6) 1_545 1_545
O8W K5 O23 104.5(6) . 1_545
O74 K5 O23 53.4(5) 1_545 1_545
O34 K5 O23 58.5(5) 1_545 1_545
O8W K5 Nb12 86.4(5) . 1_545
O74 K5 Nb12 71.3(5) 1_545 1_545
O34 K5 Nb12 26.2(3) 1_545 1_545
O23 K5 Nb12 32.5(3) 1_545 1_545
O8W K5 Nb14 84.0(5) . 1_545
O74 K5 Nb14 21.7(4) 1_545 1_545
O34 K5 Nb14 71.1(5) 1_545 1_545
O23 K5 Nb14 32.0(3) 1_545 1_545
Nb12 K5 Nb14 51.80(19) 1_545 1_545
O8W K5 K2 31.2(5) . .
O74 K5 K2 104.7(5) 1_545 .
O34 K5 K2 66.2(4) 1_545 .
O23 K5 K2 120.5(4) 1_545 .
Nb12 K5 K2 91.3(3) 1_545 .
Nb14 K5 K2 111.0(3) 1_545 .
O64 K6 O71 77.5(6) . 2_665
O64 K6 O50 96.0(6) . 2_665
O71 K6 O50 58.5(5) 2_665 2_665
O64 K6 O43 57.1(5) . .
O71 K6 O43 127.3(6) 2_665 .
O50 K6 O43 142.8(5) 2_665 .
O64 K6 O66 136.5(7) . 2_665
O71 K6 O66 107.2(6) 2_665 2_665
O50 K6 O66 56.6(5) 2_665 2_665
O43 K6 O66 123.8(5) . 2_665
O64 K6 Nb21 25.4(4) . .
O71 K6 Nb21 99.3(5) 2_665 .
O50 K6 Nb21 118.8(4) 2_665 .
O43 K6 Nb21 31.8(3) . .
O66 K6 Nb21 138.9(5) 2_665 .
O64 K6 Nb10 89.2(4) . 2_665
O71 K6 Nb10 27.5(3) 2_665 2_665
O50 K6 Nb10 31.4(3) 2_665 2_665
O43 K6 Nb10 146.2(4) . 2_665
O66 K6 Nb10 81.6(4) 2_665 2_665
Nb21 K6 Nb10 114.4(3) . 2_665
O64 K6 Nb9 115.8(5) . 2_665
O71 K6 Nb9 86.5(4) 2_665 2_665
O50 K6 Nb9 30.3(3) 2_665 2_665
O43 K6 Nb9 134.9(4) . 2_665
O66 K6 Nb9 27.1(3) 2_665 2_665
Nb21 K6 Nb9 130.5(3) . 2_665
Nb10 K6 Nb9 59.09(17) 2_665 2_665
O64 K6 Nb16 81.5(4) . .
O71 K6 Nb16 135.0(5) 2_665 .
O50 K6 Nb16 164.1(4) 2_665 .
O43 K6 Nb16 26.8(3) . .
O66 K6 Nb16 115.3(4) 2_665 .
Nb21 K6 Nb16 56.49(16) . .
Nb10 K6 Nb16 162.5(3) 2_665 .
Nb9 K6 Nb16 138.5(3) 2_665 .
O64 K6 K4 72.0(4) . .
O71 K6 K4 146.8(5) 2_665 .
O50 K6 K4 111.6(4) 2_665 .
O43 K6 K4 40.0(3) . .
O66 K6 K4 86.9(4) 2_665 .
Nb21 K6 K4 55.33(17) . .
Nb10 K6 K4 137.8(3) 2_665 .
Nb9 K6 K4 95.0(3) 2_665 .
Nb16 K6 K4 52.65(16) . .
O64 K6 K4 63.9(5) . 2_665
O71 K6 K4 70.0(4) 2_665 2_665
O50 K6 K4 36.5(3) 2_665 2_665
O43 K6 K4 106.8(4) . 2_665
O66 K6 K4 77.0(4) 2_665 2_665
Nb21 K6 K4 83.5(2) . 2_665
Nb10 K6 K4 53.13(17) 2_665 2_665
Nb9 K6 K4 52.31(17) 2_665 2_665
Nb16 K6 K4 132.4(3) . 2_665
K4 K6 K4 84.7(2) . 2_665
K9 K7 K7 0.0(4) . 2_656
K9 K7 O21 97.0(10) . .
K7 K7 O21 97.0(10) 2_656 .
K9 K7 O56 133.1(12) . .
K7 K7 O56 133.1(12) 2_656 .
O21 K7 O56 58.7(5) . .
K9 K7 O52 68.9(8) . 2_656
K7 K7 O52 68.9(8) 2_656 2_656
O21 K7 O52 130.3(7) . 2_656
O56 K7 O52 157.8(8) . 2_656
K9 K7 O52 67.1(9) . .
K7 K7 O52 67.1(9) 2_656 .
O21 K7 O52 56.7(5) . .
O56 K7 O52 66.1(5) . .
O52 K7 O52 135.9(6) 2_656 .
K9 K7 O3 93.3(9) . .
K7 K7 O3 93.3(9) 2_656 .
O21 K7 O3 98.2(6) . .
O56 K7 O3 56.8(5) . .
O52 K7 O3 128.8(7) 2_656 .
O52 K7 O3 54.8(4) . .
K9 K7 O54 94.6(10) . 2_656
K7 K7 O54 94.6(10) 2_656 2_656
O21 K7 O54 168.4(8) . 2_656
O56 K7 O54 112.6(6) . 2_656
O52 K7 O54 54.7(5) 2_656 2_656
O52 K7 O54 129.1(7) . 2_656
O3 K7 O54 81.2(5) . 2_656
K9 K7 O30 97.9(9) . 2_656
K7 K7 O30 97.9(9) 2_656 2_656
O21 K7 O30 84.1(6) . 2_656
O56 K7 O30 116.3(7) . 2_656
O52 K7 O30 53.4(5) 2_656 2_656
O52 K7 O30 133.7(7) . 2_656
O3 K7 O30 168.2(7) . 2_656
O54 K7 O30 94.2(6) 2_656 2_656
K9 K7 Nb19 126.1(11) . .
K7 K7 Nb19 126.1(11) 2_656 .
O21 K7 Nb19 31.3(3) . .
O56 K7 Nb19 31.6(3) . .
O52 K7 Nb19 144.7(6) 2_656 .
O52 K7 Nb19 68.5(4) . .
O3 K7 Nb19 85.0(4) . .
O54 K7 Nb19 137.6(6) 2_656 .
O30 K7 Nb19 91.4(5) 2_656 .
K9 K7 Nb1 122.6(10) . .
K7 K7 Nb1 122.6(10) 2_656 .
O21 K7 Nb1 84.3(5) . .
O56 K7 Nb1 29.1(3) . .
O52 K7 Nb1 144.2(6) 2_656 .
O52 K7 Nb1 66.5(4) . .
O3 K7 Nb1 31.1(3) . .
O54 K7 Nb1 89.6(5) 2_656 .
O30 K7 Nb1 138.9(6) 2_656 .
Nb19 K7 Nb1 60.5(3) . .
K9 K7 Nb18 73.3(8) . 2_656
K7 K7 Nb18 73.3(8) 2_656 2_656
O21 K7 Nb18 160.3(6) . 2_656
O56 K7 Nb18 140.0(6) . 2_656
O52 K7 Nb18 30.4(3) 2_656 2_656
O52 K7 Nb18 129.6(6) . 2_656
O3 K7 Nb18 99.3(5) . 2_656
O54 K7 Nb18 27.4(3) 2_656 2_656
O30 K7 Nb18 80.5(4) 2_656 2_656
Nb19 K7 Nb18 160.1(5) . 2_656
Nb1 K7 Nb18 115.4(4) . 2_656
K7 K9 K7 180(2) . 2_656
K7 K9 O52 91.0(9) . .
K7 K9 O52 89.0(9) 2_656 .
K7 K9 O52 89.0(9) . 2_656
K7 K9 O52 91.0(9) 2_656 2_656
O52 K9 O52 180.0 . 2_656
K7 K9 O21 62.3(9) . .
K7 K9 O21 117.7(9) 2_656 .
O52 K9 O21 55.4(4) . .
O52 K9 O21 124.6(4) 2_656 .
K7 K9 O21 117.7(9) . 2_656
K7 K9 O21 62.3(9) 2_656 2_656
O52 K9 O21 124.6(4) . 2_656
O52 K9 O21 55.4(4) 2_656 2_656
O21 K9 O21 180.0 . 2_656
K7 K9 Nb18 90.0(9) . .
K7 K9 Nb18 90.0(9) 2_656 .
O52 K9 Nb18 31.9(3) . .
O52 K9 Nb18 148.1(3) 2_656 .
O21 K9 Nb18 32.4(3) . .
O21 K9 Nb18 147.6(3) 2_656 .
K7 K9 Nb18 90.0(9) . 2_656
K7 K9 Nb18 90.0(9) 2_656 2_656
O52 K9 Nb18 148.1(3) . 2_656
O52 K9 Nb18 31.9(3) 2_656 2_656
O21 K9 Nb18 147.6(3) . 2_656
O21 K9 Nb18 32.4(3) 2_656 2_656
Nb18 K9 Nb18 180.0 . 2_656
K7 K9 Nb5 87.3(8) . 2_656
K7 K9 Nb5 92.7(8) 2_656 2_656
O52 K9 Nb5 150.5(3) . 2_656
O52 K9 Nb5 29.5(3) 2_656 2_656
O21 K9 Nb5 98.6(2) . 2_656
O21 K9 Nb5 81.4(2) 2_656 2_656
Nb18 K9 Nb5 118.63(4) . 2_656
Nb18 K9 Nb5 61.37(4) 2_656 2_656
K7 K9 Nb5 92.7(8) . .
K7 K9 Nb5 87.3(8) 2_656 .
O52 K9 Nb5 29.5(3) . .
O52 K9 Nb5 150.5(3) 2_656 .
O21 K9 Nb5 81.4(2) . .
O21 K9 Nb5 98.6(2) 2_656 .
Nb18 K9 Nb5 61.37(4) . .
Nb18 K9 Nb5 118.63(4) 2_656 .
Nb5 K9 Nb5 180.0 2_656 .
K7 K9 K2 107.6(9) . 2_656
K7 K9 K2 72.4(9) 2_656 2_656
O52 K9 K2 90.3(3) . 2_656
O52 K9 K2 89.7(3) 2_656 2_656
O21 K9 K2 60.4(2) . 2_656
O21 K9 K2 119.6(2) 2_656 2_656
Nb18 K9 K2 60.40(6) . 2_656
Nb18 K9 K2 119.60(6) 2_656 2_656
Nb5 K9 K2 62.37(6) 2_656 2_656
Nb5 K9 K2 117.63(6) . 2_656
K7 K9 K2 72.4(9) . .
K7 K9 K2 107.6(9) 2_656 .
O52 K9 K2 89.7(3) . .
O52 K9 K2 90.3(3) 2_656 .
O21 K9 K2 119.6(2) . .
O21 K9 K2 60.4(2) 2_656 .
Nb18 K9 K2 119.60(6) . .
Nb18 K9 K2 60.40(6) 2_656 .
Nb5 K9 K2 117.63(6) 2_656 .
Nb5 K9 K2 62.37(6) . .
K2 K9 K2 180.0 2_656 .
O20 V1 O12 111.2(6) . .
O20 V1 O11 113.0(6) . .
O12 V1 O11 107.3(6) . .
O20 V1 O26 112.0(6) . .
O12 V1 O26 106.3(6) . .
O11 V1 O26 106.6(6) . .
O28 V2 O25 102.4(6) . .
O28 V2 O5 101.1(5) . .
O25 V2 O5 100.9(5) . .
O28 V2 O12 100.0(5) . .
O25 V2 O12 101.8(5) . .
O5 V2 O12 144.6(5) . .
O28 V2 O2 177.7(6) . .
O25 V2 O2 79.4(5) . .
O5 V2 O2 79.9(5) . .
O12 V2 O2 78.1(5) . .
O28 V2 O13 79.4(5) . .
O25 V2 O13 177.8(5) . .
O5 V2 O13 79.8(5) . .
O12 V2 O13 76.6(5) . .
O2 V2 O13 98.7(5) . .
O41 V3 O28 102.1(6) . .
O41 V3 O27 100.8(6) . .
O28 V3 O27 102.7(6) . .
O41 V3 O26 101.0(6) . .
O28 V3 O26 100.7(5) . .
O27 V3 O26 143.6(6) . .
O41 V3 O14 177.7(5) . .
O28 V3 O14 80.1(5) . .
O27 V3 O14 79.3(5) . .
O26 V3 O14 77.8(5) . .
O41 V3 O40 79.0(5) . .
O28 V3 O40 177.9(5) . .
O27 V3 O40 78.8(5) . .
O26 V3 O40 77.2(5) . .
O14 V3 O40 98.7(4) . .
O25 V4 O41 102.0(6) . .
O25 V4 O18 100.9(6) . .
O41 V4 O18 100.9(6) . .
O25 V4 O11 101.5(5) . .
O41 V4 O11 100.7(5) . .
O18 V4 O11 144.7(5) . .
O25 V4 O17 177.7(5) . .
O41 V4 O17 80.2(5) . .
O18 V4 O17 78.1(5) . .
O11 V4 O17 78.5(5) . .
O25 V4 O24 78.8(5) . .
O41 V4 O24 178.2(6) . .
O18 V4 O24 80.5(5) . .
O11 V4 O24 77.5(5) . .
O17 V4 O24 98.9(4) . .
O53 Nb1 O56 100.8(7) . .
O53 Nb1 O3 98.9(6) . .
O56 Nb1 O3 98.0(5) . .
O53 Nb1 O57 104.9(6) . .
O56 Nb1 O57 90.2(5) . .
O3 Nb1 O57 152.9(5) . .
O53 Nb1 O13 95.0(7) . .
O56 Nb1 O13 159.0(5) . .
O3 Nb1 O13 92.9(5) . .
O57 Nb1 O13 72.4(5) . .
O53 Nb1 O12 168.6(6) . .
O56 Nb1 O12 88.7(5) . .
O3 Nb1 O12 73.4(5) . .
O57 Nb1 O12 81.0(4) . .
O13 Nb1 O12 77.3(5) . .
O53 Nb1 K2 57.3(5) . .
O56 Nb1 K2 112.9(4) . .
O3 Nb1 K2 42.8(4) . .
O57 Nb1 K2 152.2(3) . .
O13 Nb1 K2 87.2(4) . .
O12 Nb1 K2 113.3(3) . .
O53 Nb1 K7 83.1(6) . .
O56 Nb1 K7 46.3(4) . .
O3 Nb1 K7 59.0(4) . .
O57 Nb1 K7 136.2(4) . .
O13 Nb1 K7 150.9(5) . .
O12 Nb1 K7 99.4(4) . .
K2 Nb1 K7 67.3(3) . .
O77 Nb2 O57 92.5(6) . .
O77 Nb2 O59 95.2(7) . .
O57 Nb2 O59 142.7(5) . .
O77 Nb2 O60 96.1(7) . .
O57 Nb2 O60 142.8(5) . .
O59 Nb2 O60 72.4(5) . .
O77 Nb2 O13 104.7(7) . .
O57 Nb2 O13 71.7(5) . .
O59 Nb2 O13 139.8(6) . .
O60 Nb2 O13 71.1(6) . .
O77 Nb2 O14 103.6(7) . .
O57 Nb2 O14 72.5(5) . .
O59 Nb2 O14 70.2(5) . .
O60 Nb2 O14 138.9(5) . .
O13 Nb2 O14 134.7(5) . .
O77 Nb2 O28 176.7(6) . .
O57 Nb2 O28 90.7(5) . .
O59 Nb2 O28 82.0(5) . .
O60 Nb2 O28 81.5(5) . .
O13 Nb2 O28 76.7(5) . .
O14 Nb2 O28 77.0(5) . .
O77 Nb2 Nb11 107.6(5) . .
O57 Nb2 Nb11 159.8(3) . .
O59 Nb2 Nb11 37.1(4) . .
O60 Nb2 Nb11 37.9(4) . .
O13 Nb2 Nb11 102.9(4) . .
O14 Nb2 Nb11 101.2(4) . .
O28 Nb2 Nb11 69.1(3) . .
O6 Nb3 O29 103.0(7) . .
O6 Nb3 O51 100.2(6) . .
O29 Nb3 O51 95.6(6) . .
O6 Nb3 O60 103.6(6) . .
O29 Nb3 O60 88.1(6) . .
O51 Nb3 O60 154.4(6) . .
O6 Nb3 O13 101.6(7) . .
O29 Nb3 O13 152.0(6) . .
O51 Nb3 O13 93.0(6) . .
O60 Nb3 O13 73.2(5) . .
O6 Nb3 O5 173.9(5) . .
O29 Nb3 O5 77.7(5) . .
O51 Nb3 O5 73.6(5) . .
O60 Nb3 O5 82.5(5) . .
O13 Nb3 O5 79.3(6) . .
O6 Nb3 Nb10 136.6(5) . .
O29 Nb3 Nb10 33.7(4) . .
O51 Nb3 Nb10 87.7(4) . .
O60 Nb3 Nb10 81.5(4) . .
O13 Nb3 Nb10 120.6(5) . .
O5 Nb3 Nb10 44.3(3) . .
O6 Nb3 Nb4 130.7(5) . .
O29 Nb3 Nb4 79.9(4) . .
O51 Nb3 Nb4 31.8(4) . .
O60 Nb3 Nb4 125.7(4) . .
O13 Nb3 Nb4 94.0(4) . .
O5 Nb3 Nb4 43.3(3) . .
Nb10 Nb3 Nb4 60.01(5) . .
O7 Nb4 O4 103.0(7) . .
O7 Nb4 O51 101.5(6) . .
O4 Nb4 O51 97.5(6) . .
O7 Nb4 O2 100.4(6) . .
O4 Nb4 O2 150.9(6) . .
O51 Nb4 O2 94.5(6) . .
O7 Nb4 O49 102.1(6) . .
O4 Nb4 O49 85.7(6) . .
O51 Nb4 O49 154.8(5) . .
O2 Nb4 O49 72.7(6) . .
O7 Nb4 O5 175.3(6) . .
O4 Nb4 O5 78.7(5) . .
O51 Nb4 O5 73.8(5) . .
O2 Nb4 O5 79.3(5) . .
O49 Nb4 O5 82.4(5) . .
O7 Nb4 Nb10 137.6(5) . .
O4 Nb4 Nb10 34.6(4) . .
O51 Nb4 Nb10 87.5(4) . .
O2 Nb4 Nb10 120.3(4) . .
O49 Nb4 Nb10 81.1(4) . .
O5 Nb4 Nb10 44.1(3) . .
O7 Nb4 Nb3 132.1(5) . .
O4 Nb4 Nb3 81.8(4) . .
O51 Nb4 Nb3 31.8(4) . .
O2 Nb4 Nb3 95.1(4) . .
O49 Nb4 Nb3 125.8(4) . .
O5 Nb4 Nb3 43.5(3) . .
Nb10 Nb4 Nb3 59.83(5) . .
O7 Nb4 Nb6 96.9(5) . .
O4 Nb4 Nb6 121.9(4) . .
O51 Nb4 Nb6 131.1(4) . .
O2 Nb4 Nb6 37.3(4) . .
O49 Nb4 Nb6 36.5(4) . .
O5 Nb4 Nb6 85.8(3) . .
Nb10 Nb4 Nb6 108.11(6) . .
Nb3 Nb4 Nb6 121.21(6) . .
O30 Nb5 O52 102.1(6) . .
O30 Nb5 O3 100.9(7) . .
O52 Nb5 O3 95.7(6) . .
O30 Nb5 O1 102.6(6) . .
O52 Nb5 O1 91.3(5) . .
O3 Nb5 O1 153.4(5) . .
O30 Nb5 O2 95.1(6) . .
O52 Nb5 O2 158.6(6) . .
O3 Nb5 O2 93.4(5) . .
O1 Nb5 O2 72.4(5) . .
O30 Nb5 O12 169.1(6) . .
O52 Nb5 O12 87.4(5) . .
O3 Nb5 O12 72.5(5) . .
O1 Nb5 O12 82.2(4) . .
O2 Nb5 O12 76.9(5) . .
O30 Nb5 K9 74.4(5) . .
O52 Nb5 K9 44.9(4) . .
O3 Nb5 K9 67.4(4) . .
O1 Nb5 K9 131.4(3) . .
O2 Nb5 K9 155.2(4) . .
O12 Nb5 K9 109.8(3) . .
O30 Nb5 K7 60.7(6) . 2_656
O52 Nb5 K7 48.0(5) . 2_656
O3 Nb5 K7 81.0(4) . 2_656
O1 Nb5 K7 121.7(4) . 2_656
O2 Nb5 K7 153.1(5) . 2_656
O12 Nb5 K7 125.1(4) . 2_656
K9 Nb5 K7 16.7(3) . 2_656
O30 Nb5 K7 88.2(6) . .
O52 Nb5 K7 46.4(5) . .
O3 Nb5 K7 55.0(4) . .
O1 Nb5 K7 137.7(4) . .
O2 Nb5 K7 148.1(5) . .
O12 Nb5 K7 94.7(4) . .
K9 Nb5 K7 16.3(2) . .
K7 Nb5 K7 33.0(5) 2_656 .
O9 Nb6 O1 93.2(7) . .
O9 Nb6 O48 95.2(6) . .
O1 Nb6 O48 143.5(5) . .
O9 Nb6 O49 94.7(7) . .
O1 Nb6 O49 143.7(5) . .
O48 Nb6 O49 70.7(5) . .
O9 Nb6 O24 105.3(7) . .
O1 Nb6 O24 72.1(5) . .
O48 Nb6 O24 71.4(5) . .
O49 Nb6 O24 138.4(6) . .
O9 Nb6 O2 104.3(6) . .
O1 Nb6 O2 72.2(5) . .
O48 Nb6 O2 138.6(5) . .
O49 Nb6 O2 71.5(5) . .
O24 Nb6 O2 134.3(6) . .
O9 Nb6 O25 174.5(7) . .
O1 Nb6 O25 92.2(4) . .
O48 Nb6 O25 80.9(5) . .
O49 Nb6 O25 80.4(5) . .
O24 Nb6 O25 77.2(5) . .
O2 Nb6 O25 76.7(5) . .
O9 Nb6 Nb9 106.5(6) . .
O1 Nb6 Nb9 160.3(3) . .
O48 Nb6 Nb9 37.1(4) . .
O49 Nb6 Nb9 36.3(4) . .
O24 Nb6 Nb9 102.3(4) . .
O2 Nb6 Nb9 101.7(4) . .
O25 Nb6 Nb9 68.1(3) . .
O9 Nb6 Nb4 94.8(5) . .
O1 Nb6 Nb4 107.0(3) . .
O48 Nb6 Nb4 107.5(4) . .
O49 Nb6 Nb4 37.0(4) . .
O24 Nb6 Nb4 159.9(4) . .
O2 Nb6 Nb4 35.7(4) . .
O25 Nb6 Nb4 82.8(3) . .
Nb9 Nb6 Nb4 71.47(5) . .
O8 Nb7 O31 101.6(7) . .
O8 Nb7 O10 98.2(6) . .
O31 Nb7 O10 99.3(5) . .
O8 Nb7 O1 105.3(6) . .
O31 Nb7 O1 89.0(5) . .
O10 Nb7 O1 152.9(5) . .
O8 Nb7 O24 95.3(7) . .
O31 Nb7 O24 157.3(6) . .
O10 Nb7 O24 92.9(5) . .
O1 Nb7 O24 71.9(5) . .
O8 Nb7 O11 167.8(5) . .
O31 Nb7 O11 88.1(5) . .
O10 Nb7 O11 72.7(5) . .
O1 Nb7 O11 82.0(4) . .
O24 Nb7 O11 77.4(5) . .
O8 Nb7 K3 56.0(4) . .
O31 Nb7 K3 114.5(4) . .
O10 Nb7 K3 43.4(4) . .
O1 Nb7 K3 151.3(3) . .
O24 Nb7 K3 87.4(4) . .
O11 Nb7 K3 113.3(3) . .
O47 Nb8 O46 102.2(6) . .
O47 Nb8 O45 99.9(6) . .
O46 Nb8 O45 97.1(6) . .
O47 Nb8 O48 103.1(6) . .
O46 Nb8 O48 87.6(6) . .
O45 Nb8 O48 155.0(5) . .
O47 Nb8 O24 102.3(6) . .
O46 Nb8 O24 151.0(6) . .
O45 Nb8 O24 93.9(5) . .
O48 Nb8 O24 71.9(5) . .
O47 Nb8 O18 173.8(6) . .
O46 Nb8 O18 77.7(5) . .
O45 Nb8 O18 74.1(5) . .
O48 Nb8 O18 83.1(5) . .
O24 Nb8 O18 79.7(5) . .
O47 Nb8 Nb21 136.1(5) . .
O46 Nb8 Nb21 33.9(4) . .
O45 Nb8 Nb21 88.5(4) . .
O48 Nb8 Nb21 81.7(4) . .
O24 Nb8 Nb21 120.3(4) . .
O18 Nb8 Nb21 43.9(3) . .
O47 Nb8 Nb15 131.3(5) . .
O46 Nb8 Nb15 80.8(4) . .
O45 Nb8 Nb15 32.9(4) . .
O48 Nb8 Nb15 125.6(4) . .
O24 Nb8 Nb15 94.5(4) . .
O18 Nb8 Nb15 42.5(3) . .
Nb21 Nb8 Nb15 59.87(5) . .
O66 Nb9 O65 106.2(7) . .
O66 Nb9 O50 105.0(8) . .
O65 Nb9 O50 91.5(6) . .
O66 Nb9 O49 106.0(7) . .
O65 Nb9 O49 146.5(6) . .
O50 Nb9 O49 89.1(6) . .
O66 Nb9 O48 106.1(8) . .
O65 Nb9 O48 89.4(5) . .
O50 Nb9 O48 147.3(6) . .
O49 Nb9 O48 72.9(5) . .
O66 Nb9 Nb6 120.9(6) . .
O65 Nb9 Nb6 114.4(4) . .
O50 Nb9 Nb6 114.5(5) . .
O49 Nb9 Nb6 37.7(4) . .
O48 Nb9 Nb6 37.9(3) . .
O66 Nb9 K4 123.2(7) . .
O65 Nb9 K4 46.6(5) . .
O50 Nb9 K4 46.7(4) . .
O49 Nb9 K4 118.4(4) . .
O48 Nb9 K4 119.1(3) . .
Nb6 Nb9 K4 115.83(14) . .
O66 Nb9 K6 54.2(7) . 2_665
O65 Nb9 K6 92.2(5) . 2_665
O50 Nb9 K6 52.8(5) . 2_665
O49 Nb9 K6 114.2(4) . 2_665
O48 Nb9 K6 159.8(4) . 2_665
Nb6 Nb9 K6 151.90(18) . 2_665
K4 Nb9 K6 75.4(2) . 2_665
O71 Nb10 O50 102.0(7) . .
O71 Nb10 O70 101.8(7) . .
O50 Nb10 O70 91.6(6) . .
O71 Nb10 O29 99.8(7) . .
O50 Nb10 O29 157.5(6) . .
O70 Nb10 O29 89.5(6) . .
O71 Nb10 O4 99.8(7) . .
O50 Nb10 O4 87.3(6) . .
O70 Nb10 O4 158.1(6) . .
O29 Nb10 O4 83.4(6) . .
O71 Nb10 O5 172.3(6) . .
O50 Nb10 O5 82.9(5) . .
O70 Nb10 O5 83.9(5) . .
O29 Nb10 O5 74.8(5) . .
O4 Nb10 O5 74.3(5) . .
O71 Nb10 Nb3 131.1(6) . .
O50 Nb10 Nb3 126.6(5) . .
O70 Nb10 Nb3 83.5(4) . .
O29 Nb10 Nb3 31.3(5) . .
O4 Nb10 Nb3 79.7(4) . .
O5 Nb10 Nb3 43.7(3) . .
O71 Nb10 Nb4 130.8(5) . .
O50 Nb10 Nb4 82.9(4) . .
O70 Nb10 Nb4 127.3(4) . .
O29 Nb10 Nb4 78.6(5) . .
O4 Nb10 Nb4 31.0(4) . .
O5 Nb10 Nb4 43.4(3) . .
Nb3 Nb10 Nb4 60.16(5) . .
O71 Nb10 K6 49.1(6) . 2_665
O50 Nb10 K6 53.9(5) . 2_665
O70 Nb10 K6 109.1(5) . 2_665
O29 Nb10 K6 145.6(5) . 2_665
O4 Nb10 K6 87.8(4) . 2_665
O5 Nb10 K6 134.2(3) . 2_665
Nb3 Nb10 K6 167.31(18) . 2_665
Nb4 Nb10 K6 109.18(18) . 2_665
O71 Nb10 K4 102.3(6) . .
O50 Nb10 K4 45.9(4) . .
O70 Nb10 K4 46.1(4) . .
O29 Nb10 K4 133.5(5) . .
O4 Nb10 K4 131.3(4) . .
O5 Nb10 K4 85.4(3) . .
Nb3 Nb10 K4 114.56(13) . .
Nb4 Nb10 K4 114.30(13) . .
K6 Nb10 K4 75.3(2) 2_665 .
O61 Nb11 O62 105.0(7) . .
O61 Nb11 O70 105.5(7) . .
O62 Nb11 O70 90.8(6) . .
O61 Nb11 O59 104.5(7) . .
O62 Nb11 O59 90.1(6) . .
O70 Nb11 O59 148.6(6) . .
O61 Nb11 O60 105.3(7) . .
O62 Nb11 O60 148.6(6) . .
O70 Nb11 O60 89.0(6) . .
O59 Nb11 O60 74.4(5) . .
O61 Nb11 Nb2 119.9(6) . .
O62 Nb11 Nb2 115.8(5) . .
O70 Nb11 Nb2 115.5(4) . .
O59 Nb11 Nb2 38.4(3) . .
O60 Nb11 Nb2 38.8(4) . .
O61 Nb11 K4 124.4(6) . .
O62 Nb11 K4 46.7(4) . .
O70 Nb11 K4 46.8(4) . .
O59 Nb11 K4 118.9(4) . .
O60 Nb11 K4 118.1(4) . .
Nb2 Nb11 K4 115.71(14) . .
O34 Nb12 O32 101.6(6) . .
O34 Nb12 O10 100.0(6) . .
O32 Nb12 O10 97.1(5) . .
O34 Nb12 O23 103.1(6) . .
O32 Nb12 O23 90.8(5) . .
O10 Nb12 O23 153.6(5) . .
O34 Nb12 O17 95.6(7) . .
O32 Nb12 O17 158.7(5) . .
O10 Nb12 O17 92.3(5) . .
O23 Nb12 O17 72.9(5) . .
O34 Nb12 O11 170.2(6) . .
O32 Nb12 O11 86.5(5) . .
O10 Nb12 O11 73.3(5) . .
O23 Nb12 O11 82.1(5) . .
O17 Nb12 O11 77.9(5) . .
O34 Nb12 K5 42.8(5) . 1_565
O32 Nb12 K5 95.6(4) . 1_565
O10 Nb12 K5 142.5(5) . 1_565
O23 Nb12 K5 60.7(4) . 1_565
O17 Nb12 K5 88.4(4) . 1_565
O11 Nb12 K5 142.8(4) . 1_565
O35 Nb13 O36 103.0(6) . .
O35 Nb13 O37 97.8(6) . .
O36 Nb13 O37 99.2(5) . .
O35 Nb13 O23 104.8(6) . .
O36 Nb13 O23 89.6(5) . .
O37 Nb13 O23 153.2(5) . .
O35 Nb13 O40 93.2(6) . .
O36 Nb13 O40 158.1(5) . .
O37 Nb13 O40 93.0(5) . .
O23 Nb13 O40 71.8(5) . .
O35 Nb13 O26 165.9(5) . .
O36 Nb13 O26 89.3(5) . .
O37 Nb13 O26 73.1(5) . .
O23 Nb13 O26 81.8(5) . .
O40 Nb13 O26 76.8(5) . .
O35 Nb13 K1 55.3(4) . .
O36 Nb13 K1 112.8(4) . .
O37 Nb13 K1 43.1(4) . .
O23 Nb13 K1 152.0(4) . .
O40 Nb13 K1 88.5(4) . .
O26 Nb13 K1 113.7(3) . .
O74 Nb14 O23 93.0(6) . .
O74 Nb14 O42 93.9(6) . .
O23 Nb14 O42 142.3(5) . .
O74 Nb14 O16 95.9(6) . .
O23 Nb14 O16 143.3(5) . .
O42 Nb14 O16 72.4(5) . .
O74 Nb14 O40 105.7(6) . .
O23 Nb14 O40 72.7(5) . .
O42 Nb14 O40 139.6(5) . .
O16 Nb14 O40 70.7(5) . .
O74 Nb14 O17 102.6(6) . .
O23 Nb14 O17 72.0(5) . .
O42 Nb14 O17 70.3(5) . .
O16 Nb14 O17 139.2(6) . .
O40 Nb14 O17 135.3(5) . .
O74 Nb14 O41 175.9(6) . .
O23 Nb14 O41 91.0(5) . .
O42 Nb14 O41 82.3(4) . .
O16 Nb14 O41 81.4(5) . .
O40 Nb14 O41 76.5(5) . .
O17 Nb14 O41 77.7(5) . .
O74 Nb14 Nb16 106.9(5) . .
O23 Nb14 Nb16 160.0(4) . .
O42 Nb14 Nb16 37.2(4) . .
O16 Nb14 Nb16 37.9(4) . .
O40 Nb14 Nb16 102.5(3) . .
O17 Nb14 Nb16 101.4(4) . .
O41 Nb14 Nb16 69.0(3) . .
O74 Nb14 Nb15 94.4(5) . .
O23 Nb14 Nb15 106.4(4) . .
O42 Nb14 Nb15 36.1(4) . .
O16 Nb14 Nb15 108.3(4) . .
O40 Nb14 Nb15 160.0(4) . .
O17 Nb14 Nb15 35.1(4) . .
O41 Nb14 Nb15 83.6(3) . .
Nb16 Nb14 Nb15 71.32(5) . .
O74 Nb14 K5 35.0(5) . 1_565
O23 Nb14 K5 58.5(4) . 1_565
O42 Nb14 K5 116.8(4) . 1_565
O16 Nb14 K5 126.7(4) . 1_565
O40 Nb14 K5 98.4(4) . 1_565
O17 Nb14 K5 85.6(5) . 1_565
O41 Nb14 K5 148.7(4) . 1_565
Nb16 Nb14 K5 141.0(2) . 1_565
Nb15 Nb14 K5 97.8(2) . 1_565
O75 Nb15 O63 102.1(7) . .
O75 Nb15 O45 101.6(6) . .
O63 Nb15 O45 96.7(6) . .
O75 Nb15 O17 101.4(7) . .
O63 Nb15 O17 151.4(6) . .
O45 Nb15 O17 94.2(5) . .
O75 Nb15 O42 100.3(6) . .
O63 Nb15 O42 86.7(6) . .
O45 Nb15 O42 156.6(5) . .
O17 Nb15 O42 73.3(5) . .
O75 Nb15 O18 177.0(6) . .
O63 Nb15 O18 77.1(5) . .
O45 Nb15 O18 75.7(5) . .
O17 Nb15 O18 80.2(5) . .
O42 Nb15 O18 82.5(5) . .
O75 Nb15 Nb21 135.6(5) . .
O63 Nb15 Nb21 33.5(4) . .
O45 Nb15 Nb21 88.3(4) . .
O17 Nb15 Nb21 121.1(4) . .
O42 Nb15 Nb21 81.8(4) . .
O18 Nb15 Nb21 43.7(3) . .
O75 Nb15 Nb8 133.0(4) . .
O63 Nb15 Nb8 80.2(4) . .
O45 Nb15 Nb8 33.0(4) . .
O17 Nb15 Nb8 95.3(4) . .
O42 Nb15 Nb8 126.5(3) . .
O18 Nb15 Nb8 44.1(3) . .
Nb21 Nb15 Nb8 59.57(5) . .
O75 Nb15 Nb14 97.4(5) . .
O63 Nb15 Nb14 122.5(5) . .
O45 Nb15 Nb14 131.2(4) . .
O17 Nb15 Nb14 37.7(4) . .
O42 Nb15 Nb14 36.5(4) . .
O18 Nb15 Nb14 85.4(3) . .
Nb21 Nb15 Nb14 108.16(6) . .
Nb8 Nb15 Nb14 121.15(6) . .
O73 Nb16 O43 103.7(8) . .
O73 Nb16 O44 104.5(7) . .
O43 Nb16 O44 92.4(6) . .
O73 Nb16 O42 105.8(7) . .
O43 Nb16 O42 89.5(6) . .
O44 Nb16 O42 148.2(5) . .
O73 Nb16 O16 106.0(8) . .
O43 Nb16 O16 149.0(6) . .
O44 Nb16 O16 88.6(6) . .
O42 Nb16 O16 74.1(5) . .
O73 Nb16 Nb14 121.3(6) . .
O43 Nb16 Nb14 115.6(5) . .
O44 Nb16 Nb14 115.0(5) . .
O42 Nb16 Nb14 38.2(3) . .
O16 Nb16 Nb14 38.7(3) . .
O73 Nb16 K4 123.0(7) . .
O43 Nb16 K4 47.9(4) . .
O44 Nb16 K4 47.0(5) . .
O42 Nb16 K4 119.1(3) . .
O16 Nb16 K4 118.2(4) . .
Nb14 Nb16 K4 115.75(13) . .
O73 Nb16 K6 60.1(7) . .
O43 Nb16 K6 47.0(5) . .
O44 Nb16 K6 87.3(5) . .
O42 Nb16 K6 116.2(4) . .
O16 Nb16 K6 163.8(4) . .
Nb14 Nb16 K6 154.17(17) . .
K4 Nb16 K6 69.1(2) . .
O39 Nb17 O38 101.5(6) . .
O39 Nb17 O15 99.9(6) . .
O38 Nb17 O15 96.2(6) . .
O39 Nb17 O16 103.6(6) . .
O38 Nb17 O16 87.0(6) . .
O15 Nb17 O16 155.1(5) . .
O39 Nb17 O40 103.4(6) . .
O38 Nb17 O40 150.8(5) . .
O15 Nb17 O40 94.2(6) . .
O16 Nb17 O40 72.6(5) . .
O39 Nb17 O27 173.2(6) . .
O38 Nb17 O27 77.0(5) . .
O15 Nb17 O27 73.8(5) . .
O16 Nb17 O27 83.0(5) . .
O40 Nb17 O27 80.0(5) . .
O39 Nb17 Nb23 134.8(5) . .
O38 Nb17 Nb23 33.3(4) . .
O15 Nb17 Nb23 87.5(4) . .
O16 Nb17 Nb23 81.7(4) . .
O40 Nb17 Nb23 120.6(4) . .
O27 Nb17 Nb23 43.8(3) . .
O39 Nb17 Nb20 130.4(5) . .
O38 Nb17 Nb20 80.7(4) . .
O15 Nb17 Nb20 32.0(4) . .
O16 Nb17 Nb20 125.9(4) . .
O40 Nb17 Nb20 94.4(4) . .
O27 Nb17 Nb20 42.9(3) . .
Nb23 Nb17 Nb20 60.01(5) . .
O54 Nb18 O22 101.4(7) . .
O54 Nb18 O21 99.4(7) . .
O22 Nb18 O21 91.3(6) . .
O54 Nb18 O52 99.1(7) . .
O22 Nb18 O52 159.4(6) . .
O21 Nb18 O52 87.7(6) . .
O54 Nb18 O31 101.6(7) . .
O22 Nb18 O31 88.6(6) . .
O21 Nb18 O31 158.5(5) . .
O52 Nb18 O31 84.9(5) . .
O54 Nb18 O20 172.9(7) . .
O22 Nb18 O20 75.2(5) . .
O21 Nb18 O20 74.6(5) . .
O52 Nb18 O20 84.7(5) . .
O31 Nb18 O20 84.6(5) . .
O54 Nb18 K9 71.0(6) . .
O22 Nb18 K9 144.8(4) . .
O21 Nb18 K9 57.8(4) . .
O52 Nb18 K9 46.9(4) . .
O31 Nb18 K9 126.4(4) . .
O20 Nb18 K9 108.1(3) . .
O54 Nb18 K7 57.7(6) . 2_656
O22 Nb18 K7 149.4(5) . 2_656
O21 Nb18 K7 72.7(5) . 2_656
O52 Nb18 K7 48.6(4) . 2_656
O31 Nb18 K7 115.9(4) . 2_656
O20 Nb18 K7 122.6(4) . 2_656
K9 Nb18 K7 16.8(3) . 2_656
O54 Nb18 K7 84.9(6) . .
O22 Nb18 K7 134.8(5) . .
O21 Nb18 K7 43.8(5) . .
O52 Nb18 K7 49.7(5) . .
O31 Nb18 K7 134.5(5) . .
O20 Nb18 K7 93.1(4) . .
K9 Nb18 K7 16.8(2) . .
K7 Nb18 K7 33.5(5) 2_656 .
O54 Nb18 K2 32.3(6) . 2_656
O22 Nb18 K2 86.9(4) . 2_656
O21 Nb18 K2 71.0(3) . 2_656
O52 Nb18 K2 112.2(4) . 2_656
O31 Nb18 K2 130.4(4) . 2_656
O20 Nb18 K2 140.6(3) . 2_656
K9 Nb18 K2 68.40(6) . 2_656
K7 Nb18 K2 63.5(2) 2_656 2_656
K7 Nb18 K2 75.0(2) . 2_656
O67 Nb19 O33 98.1(6) . .
O67 Nb19 O55 101.6(7) . .
O33 Nb19 O55 89.2(6) . .
O67 Nb19 O21 100.0(7) . .
O33 Nb19 O21 92.2(6) . .
O55 Nb19 O21 157.9(6) . .
O67 Nb19 O56 100.9(7) . .
O33 Nb19 O56 160.8(5) . .
O55 Nb19 O56 84.8(6) . .
O21 Nb19 O56 86.8(6) . .
O67 Nb19 O20 172.2(7) . .
O33 Nb19 O20 76.6(5) . .
O55 Nb19 O20 84.2(5) . .
O21 Nb19 O20 74.7(5) . .
O56 Nb19 O20 84.7(5) . .
O67 Nb19 K7 84.2(6) . .
O33 Nb19 K7 137.5(5) . .
O55 Nb19 K7 132.2(5) . .
O21 Nb19 K7 46.2(5) . .
O56 Nb19 K7 47.9(4) . .
O20 Nb19 K7 95.7(4) . .
O67 Nb19 K1 31.2(6) . 2_566
O33 Nb19 K1 70.3(4) . 2_566
O55 Nb19 K1 114.1(4) . 2_566
O21 Nb19 K1 87.0(4) . 2_566
O56 Nb19 K1 128.7(4) . 2_566
O20 Nb19 K1 141.4(3) . 2_566
K7 Nb19 K1 95.4(3) . 2_566
O68 Nb20 O69 101.8(7) . .
O68 Nb20 O15 101.9(7) . .
O69 Nb20 O15 95.9(6) . .
O68 Nb20 O14 100.4(7) . .
O69 Nb20 O14 152.8(6) . .
O15 Nb20 O14 94.6(6) . .
O68 Nb20 O59 100.0(6) . .
O69 Nb20 O59 87.2(5) . .
O15 Nb20 O59 156.8(5) . .
O14 Nb20 O59 73.7(5) . .
O68 Nb20 O27 175.6(6) . .
O69 Nb20 O27 78.3(5) . .
O15 Nb20 O27 73.7(5) . .
O14 Nb20 O27 80.7(5) . .
O59 Nb20 O27 84.5(5) . .
O68 Nb20 Nb23 136.7(5) . .
O69 Nb20 Nb23 34.9(4) . .
O15 Nb20 Nb23 87.7(5) . .
O14 Nb20 Nb23 121.0(4) . .
O59 Nb20 Nb23 81.7(4) . .
O27 Nb20 Nb23 43.6(3) . .
O68 Nb20 Nb17 133.3(5) . .
O69 Nb20 Nb17 80.9(4) . .
O15 Nb20 Nb17 32.6(4) . .
O14 Nb20 Nb17 95.0(4) . .
O59 Nb20 Nb17 126.7(4) . .
O27 Nb20 Nb17 42.3(3) . .
Nb23 Nb20 Nb17 59.70(5) . .
O64 Nb21 O43 100.7(8) . .
O64 Nb21 O65 100.0(8) . .
O43 Nb21 O65 91.4(6) . .
O64 Nb21 O46 98.9(7) . .
O43 Nb21 O46 159.9(6) . .
O65 Nb21 O46 89.3(6) . .
O64 Nb21 O63 102.5(8) . .
O43 Nb21 O63 87.7(6) . .
O65 Nb21 O63 157.3(6) . .
O46 Nb21 O63 84.1(6) . .
O64 Nb21 O18 174.5(7) . .
O43 Nb21 O18 83.4(5) . .
O65 Nb21 O18 83.4(5) . .
O46 Nb21 O18 76.7(5) . .
O63 Nb21 O18 73.9(5) . .
O64 Nb21 Nb8 131.1(6) . .
O43 Nb21 Nb8 128.1(4) . .
O65 Nb21 Nb8 83.3(4) . .
O46 Nb21 Nb8 32.2(4) . .
O63 Nb21 Nb8 79.5(4) . .
O18 Nb21 Nb8 44.7(3) . .
O64 Nb21 Nb15 133.6(7) . .
O43 Nb21 Nb15 83.2(4) . .
O65 Nb21 Nb15 126.3(4) . .
O46 Nb21 Nb15 80.2(4) . .
O63 Nb21 Nb15 31.1(4) . .
O18 Nb21 Nb15 42.9(3) . .
Nb8 Nb21 Nb15 60.56(5) . .
O64 Nb21 K6 45.0(7) . .
O43 Nb21 K6 55.9(5) . .
O65 Nb21 K6 102.4(4) . .
O46 Nb21 K6 143.2(4) . .
O63 Nb21 K6 95.8(5) . .
O18 Nb21 K6 138.7(4) . .
Nb8 Nb21 K6 173.34(19) . .
Nb15 Nb21 K6 117.23(18) . .
O64 Nb21 K4 99.9(7) . .
O43 Nb21 K4 46.7(4) . .
O65 Nb21 K4 45.1(4) . .
O46 Nb21 K4 132.9(4) . .
O63 Nb21 K4 132.2(4) . .
O18 Nb21 K4 85.5(4) . .
Nb8 Nb21 K4 114.67(12) . .
Nb15 Nb21 K4 114.43(13) . .
K6 Nb21 K4 72.0(2) . .
O58 Nb22 O55 102.3(7) . .
O58 Nb22 O37 101.1(7) . .
O55 Nb22 O37 97.7(6) . .
O58 Nb22 O57 102.6(6) . .
O55 Nb22 O57 89.8(5) . .
O37 Nb22 O57 153.0(5) . .
O58 Nb22 O14 95.0(7) . .
O55 Nb22 O14 158.2(5) . .
O37 Nb22 O14 91.8(5) . .
O57 Nb22 O14 73.4(5) . .
O58 Nb22 O26 169.1(6) . .
O55 Nb22 O26 87.6(5) . .
O37 Nb22 O26 72.7(5) . .
O57 Nb22 O26 81.8(5) . .
O14 Nb22 O26 76.6(5) . .
O72 Nb23 O44 102.4(8) . .
O72 Nb23 O62 100.2(8) . .
O44 Nb23 O62 92.1(6) . .
O72 Nb23 O38 101.1(8) . .
O44 Nb23 O38 88.1(6) . .
O62 Nb23 O38 158.2(6) . .
O72 Nb23 O69 97.4(8) . .
O44 Nb23 O69 159.8(6) . .
O62 Nb23 O69 88.8(5) . .
O38 Nb23 O69 83.7(5) . .
O72 Nb23 O27 171.6(8) . .
O44 Nb23 O27 83.9(5) . .
O62 Nb23 O27 85.1(6) . .
O38 Nb23 O27 73.3(5) . .
O69 Nb23 O27 76.0(5) . .
O72 Nb23 Nb17 131.7(7) . .
O44 Nb23 Nb17 83.3(5) . .
O62 Nb23 Nb17 127.8(5) . .
O38 Nb23 Nb17 30.7(4) . .
O69 Nb23 Nb17 80.2(4) . .
O27 Nb23 Nb17 42.7(3) . .
O72 Nb23 Nb20 130.4(7) . .
O44 Nb23 Nb20 127.1(4) . .
O62 Nb23 Nb20 83.5(4) . .
O38 Nb23 Nb20 79.2(4) . .
O69 Nb23 Nb20 33.0(4) . .
O27 Nb23 Nb20 43.2(3) . .
Nb17 Nb23 Nb20 60.29(5) . .
O72 Nb23 K4 101.8(7) . .
O44 Nb23 K4 46.5(4) . .
O62 Nb23 K4 45.9(4) . .
O38 Nb23 K4 132.5(4) . .
O69 Nb23 K4 133.1(4) . .
O27 Nb23 K4 86.6(3) . .
Nb17 Nb23 K4 114.91(13) . .
Nb20 Nb23 K4 114.28(12) . .
O76 Nb24 O32 101.4(7) . .
O76 Nb24 O22 101.7(7) . .
O32 Nb24 O22 89.0(6) . .
O76 Nb24 O36 100.1(7) . .
O32 Nb24 O36 84.2(5) . .
O22 Nb24 O36 158.0(5) . .
O76 Nb24 O33 100.0(7) . .
O32 Nb24 O33 158.1(5) . .
O22 Nb24 O33 91.0(6) . .
O36 Nb24 O33 87.8(5) . .
O76 Nb24 O20 173.0(6) . .
O32 Nb24 O20 84.3(5) . .
O22 Nb24 O20 74.0(5) . .
O36 Nb24 O20 84.5(5) . .
O33 Nb24 O20 74.7(5) . .
O76 Nb24 K3 32.9(6) . 2_666
O32 Nb24 K3 113.7(4) . 2_666
O22 Nb24 K3 71.9(4) . 2_666
O36 Nb24 K3 129.9(4) . 2_666
O33 Nb24 K3 87.0(4) . 2_666
O20 Nb24 K3 140.8(3) . 2_666

loop_
_geom_bond_atom_site_label_1
_geom_bond_atom_site_label_2
_geom_bond_distance
_geom_bond_site_symmetry_2
O1 Nb7 2.061(12) .
O1 Nb6 2.068(12) .
O1 Nb5 2.074(12) .
O2 Nb4 2.049(14) .
O2 Nb5 2.116(14) .
O2 Nb6 2.130(15) .
O2 V2 2.395(14) .
O1W Na1 2.368(15) .
O1W K3 2.827(14) 1_455
O1W K2 3.010(14) 1_465
O3 Nb1 1.956(13) .
O3 Nb5 1.960(13) .
O3 K2 2.683(14) .
O3 K7 3.25(2) .
O2W Na1 2.342(15) .
O2W K2 2.841(14) 1_465
O2W K1 2.981(13) .
O4 Nb4 1.883(14) .
O4 Nb10 2.080(14) .
O3W Na1 2.367(14) .
O3W Na2 2.562(18) 1_455
O3W K2 3.004(16) 1_465
O5 V2 1.888(13) .
O5 Nb4 2.292(11) .
O5 Nb3 2.301(12) .
O5 Nb10 2.324(14) .
O4W Na1 2.316(17) .
O4W Na2 2.560(19) 1_455
O4W K1 2.986(18) .
O6 Nb3 1.791(15) .
O5W Na1 2.381(14) .
O5W K1 2.834(15) .
O5W K3 3.031(16) 1_455
O7 Nb4 1.741(13) .
O6W Na1 2.344(17) 1_655
O6W Na2 2.612(17) .
O6W K3 2.962(15) .
O8 Nb7 1.786(14) .
O8 K3 3.132(14) .
O7W K3 2.700(17) .
O9 Nb6 1.733(14) .
O8W K5 2.62(3) .
O8W K2 2.697(18) .
O10 Nb12 1.932(13) .
O10 Nb7 1.991(13) .
O10 K3 2.687(14) .
O9W Na2 2.28(3) .
O11 V1 1.821(13) .
O11 V4 2.072(12) .
O11 Nb7 2.397(12) .
O11 Nb12 2.413(12) .
O10W Na2 2.45(2) .
O12 V1 1.821(13) .
O12 V2 2.088(12) .
O12 Nb1 2.392(12) .
O12 Nb5 2.426(12) .
O11W O21W 0.96(8) .
O11W Na2 2.38(3) .
O13 Nb3 2.086(15) .
O13 Nb1 2.099(16) .
O13 Nb2 2.131(14) .
O13 V2 2.434(17) .
O12W K1 2.751(18) .
O14 Nb20 2.022(13) .
O14 Nb22 2.119(14) .
O14 Nb2 2.166(12) .
O14 V3 2.414(15) .
O15 Nb20 1.960(13) .
O15 Nb17 1.989(14) .
O15 K1 3.363(16) .
O16 Nb17 2.039(13) .
O16 Nb16 2.067(14) .
O16 Nb14 2.104(13) .
O17 Nb15 2.019(14) .
O17 Nb12 2.123(14) .
O17 Nb14 2.149(13) .
O17 V4 2.428(15) .
O18 V4 1.909(13) .
O18 Nb15 2.261(13) .
O18 Nb21 2.295(13) .
O18 Nb8 2.327(13) .
O20 V1 1.770(12) .
O20 Nb19 2.330(12) .
O20 Nb18 2.356(12) .
O20 Nb24 2.362(12) .
O21 Nb18 1.968(15) .
O21 Nb19 1.998(13) .
O21 K7 2.77(2) .
O21 K9 3.108(14) .
O22 Nb18 1.940(15) .
O22 Nb24 2.000(16) .
O23 Nb12 2.045(13) .
O23 Nb14 2.063(13) .
O23 Nb13 2.098(13) .
O23 K5 3.32(2) 1_565
O24 Nb8 2.083(14) .
O24 Nb6 2.102(12) .
O24 Nb7 2.119(14) .
O24 V4 2.430(16) .
O25 V4 1.856(13) .
O25 V2 1.875(13) .
O25 Nb6 2.311(12) .
O26 V1 1.856(13) .
O26 V3 2.051(13) .
O26 Nb13 2.390(13) .
O26 Nb22 2.412(13) .
O27 V3 1.921(12) .
O27 Nb17 2.255(13) .
O27 Nb20 2.281(13) .
O27 Nb23 2.300(13) .
O28 V2 1.829(13) .
O28 V3 1.881(14) .
O28 Nb2 2.319(13) .
O29 Nb3 1.908(17) .
O29 Nb10 2.035(15) .
O30 Nb5 1.756(16) .
O30 K7 3.36(2) 2_656
O31 Nb7 1.898(15) .
O31 Nb18 1.981(15) .
O32 Nb12 1.890(12) .
O32 Nb24 1.976(13) .
O33 Nb19 1.964(14) .
O33 Nb24 2.030(13) .
O34 Nb12 1.795(13) .
O34 K5 2.77(2) 1_565
O35 Nb13 1.787(12) .
O35 K1 3.091(13) .
O36 Nb13 1.864(12) .
O36 Nb24 2.025(12) .
O37 Nb22 1.965(13) .
O37 Nb13 1.969(13) .
O37 K1 2.663(13) .
O38 Nb17 1.884(15) .
O38 Nb23 2.028(14) .
O39 Nb17 1.751(14) .
O40 Nb17 2.081(13) .
O40 Nb14 2.111(13) .
O40 Nb13 2.119(13) .
O40 V3 2.428(13) .
O41 V3 1.824(12) .
O41 V4 1.877(12) .
O41 Nb14 2.319(12) .
O42 Nb16 2.045(14) .
O42 Nb15 2.073(12) .
O42 Nb14 2.091(13) .
O43 Nb16 1.913(14) .
O43 Nb21 1.977(14) .
O43 K4 2.902(14) .
O43 K6 3.105(18) .
O44 Nb16 1.937(14) .
O44 Nb23 1.958(15) .
O44 K4 2.867(16) .
O45 Nb15 1.988(13) .
O45 Nb8 1.994(14) .
O45 K3 3.250(14) .
O46 Nb8 1.926(14) .
O46 Nb21 2.018(13) .
O47 Nb8 1.799(14) .
O48 Nb9 2.045(14) .
O48 Nb8 2.079(12) .
O48 Nb6 2.083(12) .
O49 Nb9 2.016(14) .
O49 Nb6 2.084(14) .
O49 Nb4 2.106(13) .
O50 Nb9 1.929(15) .
O50 Nb10 1.964(14) .
O50 K4 2.843(14) .
O50 K6 3.044(19) 2_665
O51 Nb3 1.964(13) .
O51 Nb4 1.964(15) .
O51 K2 3.303(15) .
O52 Nb5 1.910(13) .
O52 Nb18 1.977(13) .
O52 K9 2.735(13) .
O52 K7 2.93(2) 2_656
O52 K7 2.97(2) .
O53 Nb1 1.790(14) .
O53 K2 3.178(15) .
O54 Nb18 1.772(15) .
O54 K2 2.767(17) 2_656
O54 K7 3.25(2) 2_656
O55 Nb22 1.888(13) .
O55 Nb19 1.969(12) .
O56 Nb1 1.902(13) .
O56 Nb19 2.001(13) .
O56 K7 2.83(2) .
O57 Nb1 2.065(11) .
O57 Nb2 2.067(13) .
O57 Nb22 2.072(11) .
O58 Nb22 1.794(14) .
O59 Nb11 2.044(14) .
O59 Nb20 2.069(12) .
O59 Nb2 2.101(13) .
O60 Nb3 2.048(13) .
O60 Nb11 2.069(13) .
O60 Nb2 2.109(13) .
O61 Nb11 1.790(14) .
O62 Nb11 1.918(14) .
O62 Nb23 1.979(14) .
O62 K4 2.842(15) .
O63 Nb15 1.899(16) .
O63 Nb21 2.026(16) .
O64 Nb21 1.706(18) .
O64 K6 2.81(2) .
O65 Nb9 1.904(15) .
O65 Nb21 1.990(15) .
O65 K4 2.846(16) .
O66 Nb9 1.750(16) .
O66 K6 3.11(2) 2_665
O67 Nb19 1.776(15) .
O67 K1 2.750(17) 2_566
O68 Nb20 1.762(14) .
O69 Nb20 1.958(16) .
O69 Nb23 2.056(15) .
O70 Nb11 1.923(13) .
O70 Nb10 1.994(12) .
O70 K4 2.845(16) .
O71 Nb10 1.781(17) .
O71 K6 2.92(2) 2_665
O72 Nb23 1.770(17) .
O73 Nb16 1.769(18) .
O74 Nb14 1.723(15) .
O74 K5 2.67(2) 1_565
O75 Nb15 1.761(15) .
O76 Nb24 1.772(15) .
O76 K3 2.776(16) 2_666
O77 Nb2 1.738(15) .
Na1 O6W 2.344(17) 1_455
Na1 Na2 3.336(12) 1_455
Na1 K2 3.485(8) 1_465
Na1 K1 3.493(8) .
Na1 K3 3.508(8) 1_455
Na2 O4W 2.560(19) 1_655
Na2 O3W 2.562(18) 1_655
Na2 Na1 3.336(12) 1_655
K1 O67 2.750(17) 2_566
K1 Nb13 3.735(4) .
K1 Nb19 4.109(5) 2_566
K2 O54 2.767(17) 2_656
K2 O2W 2.841(14) 1_645
K2 O3W 3.004(16) 1_645
K2 O1W 3.010(14) 1_645
K2 Na1 3.485(8) 1_645
K2 Nb1 3.766(4) .
K2 Nb18 4.098(5) 2_656
K2 K7 4.183(17) .
K3 O76 2.776(16) 2_666
K3 O1W 2.827(14) 1_655
K3 O5W 3.031(16) 1_655
K3 Na1 3.508(8) 1_655
K3 Nb7 3.759(4) .
K3 Nb24 4.092(5) 2_666
K4 Nb11 3.793(6) .
K4 Nb9 3.794(6) .
K4 Nb16 3.814(6) .
K4 Nb10 3.836(6) .
K4 Nb23 3.838(6) .
K4 Nb21 3.877(6) .
K5 O74 2.67(2) 1_545
K5 O34 2.77(2) 1_545
K5 O23 3.32(2) 1_545
K5 Nb12 3.800(15) 1_545
K5 Nb14 3.895(15) 1_545
K6 O71 2.92(2) 2_665
K6 O50 3.044(19) 2_665
K6 O66 3.11(2) 2_665
K6 Nb21 3.749(11) .
K6 Nb10 3.754(11) 2_665
K6 Nb9 3.794(11) 2_665
K6 Nb16 4.078(11) .
K6 K4 4.639(13) 2_665
K7 K9 1.107(17) .
K7 K7 2.21(3) 2_656
K7 O52 2.93(2) 2_656
K7 O54 3.25(2) 2_656
K7 O30 3.36(2) 2_656
K7 Nb19 3.754(17) .
K7 Nb1 3.787(16) .
K7 Nb18 3.835(17) 2_656
K9 K7 1.107(17) 2_656
K9 O52 2.735(13) 2_656
K9 O21 3.109(14) 2_656
K9 Nb18 3.6730(17) .
K9 Nb18 3.6730(17) 2_656
K9 Nb5 3.7336(16) 2_656
K9 Nb5 3.7336(16) .
K9 K2 4.382(4) 2_656
Nb2 Nb11 3.277(3) .
Nb3 Nb10 3.327(3) .
Nb3 Nb4 3.339(2) .
Nb4 Nb10 3.333(2) .
Nb4 Nb6 3.358(2) .
Nb5 K7 3.843(16) 2_656
Nb6 Nb9 3.275(3) .
Nb8 Nb21 3.308(3) .
Nb8 Nb15 3.341(2) .
Nb9 K6 3.795(11) 2_665
Nb10 K6 3.755(11) 2_665
Nb12 K5 3.800(15) 1_565
Nb14 Nb16 3.272(3) .
Nb14 Nb15 3.356(2) .
Nb14 K5 3.895(15) 1_565
Nb15 Nb21 3.318(3) .
Nb17 Nb23 3.318(3) .
Nb17 Nb20 3.338(2) .
Nb18 K7 3.835(17) 2_656
Nb18 K2 4.098(5) 2_656
Nb19 K1 4.109(5) 2_566
Nb20 Nb23 3.329(3) .
Nb24 K3 4.093(5) 2_666
